data_4037104
loop_
_publ_author_name
'Hato, Yoshio'
'Oonishi, Yoshihiro'
'Yamamoto, Yasunori'
'Nakajima, Kiyohiko'
'Sato, Yoshihiro'

_publ_section_title
;
 Stereoselective Construction of Spiro-Fused Tricyclic Frameworks by
 Sequential Reaction of Enynes, Imines, and Diazoalkenes with Rh(I) and
 Rh(II) Catalysts.
;
_journal_issue 17
_journal_name_full 'The Journal of organic chemistry'
_journal_page_first 7847
_journal_page_last 7854
_journal_paper_doi 10.1021/acs.joc.6b01502
_journal_volume 81
_journal_year 2016
_chemical_formula_moiety 'C31 H42 N2 O4.67 S'
_chemical_formula_sum 'C31 H42 N2 O4.67 S'
_chemical_formula_weight 549.46
_space_group_crystal_system monoclinic
_space_group_IT_number 5
_space_group_name_Hall 'C 2y'
_space_group_name_H-M_alt 'C 1 2 1'
_atom_sites_solution_hydrogens geom
_atom_sites_solution_primary direct
_atom_sites_solution_secondary difmap
_audit_creation_date 2015-11-25
_audit_creation_method 'by CrystalStructure 4.1'
_cell_angle_alpha 90.0000
_cell_angle_beta 93.149(4)
_cell_angle_gamma 90.0000
_cell_formula_units_Z 12
_cell_length_a 22.508(3)
_cell_length_b 15.8459(17)
_cell_length_c 26.254(4)
_cell_measurement_reflns_used 4718
_cell_measurement_temperature 100
_cell_measurement_theta_max 75.20
_cell_measurement_theta_min 25.70
_cell_volume 9350(2)
_computing_cell_refinement CrystalClear
_computing_data_collection CrystalClear
_computing_data_reduction CrystalClear
_computing_molecular_graphics 'CrystalStructure 4.1'
_computing_publication_material 'CrystalStructure 4.1 (Rigaku, 2014)'
_computing_structure_refinement 'CRYSTALS (Carruthers, et al., 1999)'
_computing_structure_solution 'SIR2004 (Burla, et al., 2005)'
_diffrn_ambient_temperature 100
_diffrn_detector_area_resol_mean 5.811
_diffrn_measured_fraction_theta_full 0.992
_diffrn_measured_fraction_theta_max 0.971
_diffrn_measurement_device_type 'Rigaku XtaLAB P200'
_diffrn_measurement_method \w
_diffrn_radiation_type 'Cu K\a'
_diffrn_radiation_wavelength 1.54187
_diffrn_reflns_av_R_equivalents 0.0859
_diffrn_reflns_limit_h_max 28
_diffrn_reflns_limit_h_min -28
_diffrn_reflns_limit_k_max 19
_diffrn_reflns_limit_k_min -19
_diffrn_reflns_limit_l_max 32
_diffrn_reflns_limit_l_min -32
_diffrn_reflns_number 64326
_diffrn_reflns_theta_full 72.93
_diffrn_reflns_theta_max 75.45
_diffrn_reflns_theta_min 3.372
_diffrn_standards_number 0
_exptl_absorpt_coefficient_mu 1.226
_exptl_absorpt_correction_T_max 0.976
_exptl_absorpt_correction_T_min 0.706
_exptl_absorpt_correction_type multi-scan
_exptl_absorpt_process_details 'REQAB (Rigaku, 1998)'
_exptl_crystal_colour colorless
_exptl_crystal_density_diffrn 1.171
_exptl_crystal_density_method 'not measured'
_exptl_crystal_description chip
_exptl_crystal_F_000 3544.32
_exptl_crystal_size_max 0.840
_exptl_crystal_size_mid 0.550
_exptl_crystal_size_min 0.020
_refine_diff_density_max 2.600
_refine_diff_density_min -1.050
_refine_ls_abs_structure_details 'Flack, H. D. (1983), Acta Cryst. A39, 876-881.  8323 Friedel Pairs'
_refine_ls_abs_structure_Flack -0.009(13)
_refine_ls_extinction_method none
_refine_ls_goodness_of_fit_ref 0.713
_refine_ls_hydrogen_treatment noref
_refine_ls_number_parameters 1127
_refine_ls_number_reflns 18083
_refine_ls_number_restraints 0
_refine_ls_R_factor_all 0.0771
_refine_ls_R_factor_gt 0.0621
_refine_ls_shift/su_max 0.005
_refine_ls_structure_factor_coef Fsqd
_refine_ls_weighting_details 'w = 1/[0.0058Fo^2^ + 1.0000\s(Fo^2^)]/(4Fo^2^)'
_refine_ls_weighting_scheme calc
_refine_ls_wR_factor_ref 0.1598
_reflns_number_gt 13212
_reflns_number_total 18083
_reflns_threshold_expression F^2^>2.0\s(F^2^)
_cod_data_source_file jo6b01502_si_002.cif
_cod_data_source_block acetonide4
_cod_original_cell_volume 9349.6(19)
_cod_database_code 4037104

loop_
_symmetry_equiv_pos_site_id
_space_group_symop_operation_xyz
1 +X,+Y,+Z
2 -X,+Y,-Z
3 1/2+X,1/2+Y,+Z
4 1/2-X,1/2+Y,-Z

loop_
_atom_site_label
_atom_site_type_symbol
_atom_site_fract_x
_atom_site_fract_y
_atom_site_fract_z
_atom_site_U_iso_or_equiv
_atom_site_adp_type
_atom_site_occupancy
_atom_site_site_symmetry_multiplicity
_atom_site_calc_flag
_atom_site_refinement_flags
S1 S 0.38403(3) 0.89715(5) 0.89404(3) 0.02800(19) Uani 1 4 d .
S2 S 0.78581(3) 0.95849(6) 0.76631(3) 0.0317(2) Uani 1 4 d .
S3 S 0.35881(4) 1.15209(7) 0.56254(3) 0.0440(2) Uani 1 4 d .
O1 O 0.43435(10) 0.86670(15) 0.92897(8) 0.0337(6) Uani 1 4 d .
O2 O 0.32026(13) 1.08879(17) 0.70043(9) 0.0462(8) Uani 1 4 d .
O3 O 0.07203(10) 1.05947(16) 0.89974(10) 0.0411(7) Uani 1 4 d .
O4 O 0.08434(10) 1.19600(15) 0.86748(9) 0.0360(6) Uani 1 4 d .
O5 O 0.81954(10) 0.90025(17) 0.73326(9) 0.0391(6) Uani 1 4 d .
O6 O 0.64713(9) 0.98345(15) 0.96986(8) 0.0321(6) Uani 1 4 d .
O7 O 0.58774(15) 1.33151(18) 0.75640(11) 0.0566(9) Uani 1 4 d .
O8 O 0.50404(13) 1.27701(18) 0.79437(10) 0.0521(8) Uani 1 4 d .
O9 O 0.34123(15) 1.22892(19) 0.59126(10) 0.0564(9) Uani 1 4 d .
O10 O 0.30264(11) 0.95593(18) 0.37063(8) 0.0421(7) Uani 1 4 d .
O11 O 0.52565(10) 0.76850(15) 0.59789(9) 0.0371(6) Uani 1 4 d .
O12 O 0.45846(10) 0.66257(16) 0.57176(9) 0.0383(6) Uani 1 4 d .
O13 O 0.0367 0.92468 0.56515 0.0876 Uiso 0.5 4 d .
O14 O -0.0685 0.94328 0.53361 0.0758 Uiso 0.5 4 d .
O15 O 0.0 0.83798 1.0 0.2144 Uiso 1 2 d .
O16 O -0.06011 0.86565 1.04423 0.0566 Uiso 0.5 4 d .
N1 N 0.35574(11) 0.98667(18) 0.91537(10) 0.0294(7) Uani 1 4 d .
N2 N 0.3337(2) 1.2289(2) 0.70358(12) 0.0581(11) Uani 1 4 d .
N3 N 0.71542(11) 0.96504(18) 0.74591(10) 0.0301(7) Uani 1 4 d .
N4 N 0.56052(12) 0.91199(19) 0.96352(9) 0.0330(7) Uani 1 4 d .
N5 N 0.33223(13) 1.0661(2) 0.58827(11) 0.0394(8) Uani 1 4 d .
N6 N 0.22573(17) 0.8675(3) 0.37457(12) 0.0595(11) Uani 1 4 d .
C1 C 0.32086(15) 0.8253(2) 0.90534(13) 0.0359(9) Uani 1 4 d .
C2 C 0.34531(19) 0.7382(3) 0.89371(18) 0.0504(12) Uani 1 4 d .
C3 C 0.30169(19) 0.8299(3) 0.96005(14) 0.0473(11) Uani 1 4 d .
C4 C 0.27062(16) 0.8505(3) 0.86736(15) 0.0450(11) Uani 1 4 d .
C5 C 0.38390(14) 1.0635(2) 0.89613(12) 0.0298(8) Uani 1 4 d .
C6 C 0.44295(15) 1.0863(2) 0.92558(14) 0.0352(9) Uani 1 4 d .
C7 C 0.42671(15) 1.1496(2) 0.96751(13) 0.0357(9) Uani 1 4 d .
C8 C 0.35919(14) 1.1626(2) 0.96028(12) 0.0302(8) Uani 1 4 d .
C9 C 0.34330(14) 1.1418(2) 0.90358(11) 0.0287(8) Uani 1 4 d .
C10 C 0.27733(14) 1.1237(2) 0.89301(11) 0.0287(8) Uani 1 4 d .
C11 C 0.23152(14) 1.1284(2) 0.93319(12) 0.0337(9) Uani 1 4 d .
C12 C 0.17089(14) 1.1188(2) 0.90270(12) 0.0321(8) Uani 1 4 d .
C13 C 0.18694(15) 1.0822(2) 0.85076(13) 0.0373(9) Uani 1 4 d .
C14 C 0.25242(14) 1.0983(2) 0.84848(12) 0.0310(8) Uani 1 4 d .
C15 C 0.28258(15) 1.0812(2) 0.79993(13) 0.0372(9) Uani 1 4 d .
C16 C 0.32140(15) 1.1517(2) 0.78271(12) 0.0347(9) Uani 1 4 d .
C17 C 0.35418(15) 1.2055(2) 0.81165(12) 0.0328(9) Uani 1 4 d .
C18 C 0.36587(15) 1.2143(2) 0.86850(12) 0.0309(8) Uani 1 4 d .
C19 C 0.32540(17) 1.1552(2) 0.72537(12) 0.0390(10) Uani 1 4 d .
C20 C 0.34772(15) 1.3026(2) 0.88559(12) 0.0320(9) Uani 1 4 d .
C21 C 0.28929(17) 1.3247(2) 0.89172(15) 0.0426(10) Uani 1 4 d .
C22 C 0.2741(2) 1.4032(3) 0.91170(15) 0.0505(12) Uani 1 4 d .
C23 C 0.3177(2) 1.4611(3) 0.92269(15) 0.0585(13) Uani 1 4 d .
C24 C 0.3764(2) 1.4424(3) 0.91446(19) 0.0641(15) Uani 1 4 d .
C25 C 0.3912(2) 1.3627(3) 0.89671(16) 0.0504(12) Uani 1 4 d .
C26 C 0.12688(16) 1.0639(2) 0.92944(14) 0.0393(10) Uani 1 4 d .
C27 C 0.14075(14) 1.2050(2) 0.89438(13) 0.0330(9) Uani 1 4 d .
C28 C 0.04452(15) 1.1403(2) 0.89128(14) 0.0377(9) Uani 1 4 d .
C29 C 0.02236(18) 1.1762(3) 0.94007(16) 0.0494(12) Uani 1 4 d .
C30 C -0.00600(16) 1.1252(3) 0.85252(16) 0.0443(10) Uani 1 4 d .
C31 C 0.81055(16) 1.0649(2) 0.74819(14) 0.0393(10) Uani 1 4 d .
C32 C 0.87670(19) 1.0651(3) 0.7654(2) 0.0662(15) Uani 1 4 d .
C33 C 0.80218(19) 1.0785(3) 0.69115(16) 0.0514(12) Uani 1 4 d .
C34 C 0.7755(2) 1.1273(3) 0.77805(19) 0.0584(13) Uani 1 4 d .
C35 C 0.67492(13) 0.9050(2) 0.77059(12) 0.0301(8) Uani 1 4 d .
C36 C 0.67220(17) 0.8180(2) 0.74362(14) 0.0390(10) Uani 1 4 d .
C37 C 0.61997(16) 0.8237(2) 0.70340(13) 0.0385(10) Uani 1 4 d .
C38 C 0.59418(15) 0.9124(2) 0.70863(11) 0.0330(9) Uani 1 4 d .
C39 C 0.60965(14) 0.9388(2) 0.76489(11) 0.0290(8) Uani 1 4 d .
C40 C 0.60494(14) 1.0324(2) 0.77465(12) 0.0307(8) Uani 1 4 d .
C41 C 0.58580(18) 1.0947(2) 0.73327(13) 0.0401(10) Uani 1 4 d .
C42 C 0.57780(17) 1.1797(3) 0.76153(13) 0.0420(10) Uani 1 4 d .
C43 C 0.61263(17) 1.1668(2) 0.81318(13) 0.0391(10) Uani 1 4 d .
C44 C 0.61852(14) 1.0730(2) 0.81805(12) 0.0318(8) Uani 1 4 d .
C45 C 0.64082(16) 1.0349(2) 0.86772(12) 0.0352(9) Uani 1 4 d .
C46 C 0.60472(13) 0.9615(2) 0.88595(11) 0.0295(8) Uani 1 4 d .
C47 C 0.57724(13) 0.9018(2) 0.85759(11) 0.0288(8) Uani 1 4 d .
C48 C 0.57072(13) 0.8864(2) 0.80082(11) 0.0299(8) Uani 1 4 d .
C49 C 0.60517(13) 0.9527(2) 0.94336(11) 0.0286(8) Uani 1 4 d .
C50 C 0.50456(14) 0.8886(2) 0.78437(11) 0.0303(8) Uani 1 4 d .
C51 C 0.47460(16) 0.8148(3) 0.76957(13) 0.0392(10) Uani 1 4 d .
C52 C 0.41538(17) 0.8187(3) 0.75117(15) 0.0505(12) Uani 1 4 d .
C53 C 0.38609(15) 0.8957(3) 0.74774(12) 0.0479(11) Uani 1 4 d .
C54 C 0.41497(17) 0.9670(3) 0.76311(14) 0.0462(11) Uani 1 4 d .
C55 C 0.47309(15) 0.9632(3) 0.78231(14) 0.0411(10) Uani 1 4 d .
C56 C 0.5987(2) 1.2533(3) 0.73156(15) 0.0496(12) Uani 1 4 d .
C57 C 0.51175(19) 1.1958(3) 0.77126(15) 0.0459(11) Uani 1 4 d .
C58 C 0.5266(2) 1.3433(3) 0.76547(16) 0.0551(13) Uani 1 4 d .
C59 C 0.4884(3) 1.3594(3) 0.71623(19) 0.0717(16) Uani 1 4 d .
C60 C 0.5267(3) 1.4210(3) 0.8000(2) 0.0704(16) Uani 1 4 d .
C61 C 0.4378(2) 1.1390(3) 0.58077(16) 0.0569(13) Uani 1 4 d .
C62 C 0.4668(3) 1.2181(6) 0.5609(3) 0.114(3) Uani 1 4 d .
C63 C 0.4484(2) 1.1306(3) 0.63779(17) 0.0611(13) Uani 1 4 d .
C64 C 0.4581(2) 1.0604(5) 0.5544(2) 0.091(2) Uani 1 4 d .
C65 C 0.27730(15) 1.0303(3) 0.56289(13) 0.0387(10) Uani 1 4 d .
C66 C 0.22038(17) 1.0660(3) 0.58530(16) 0.0505(12) Uani 1 4 d .
C67 C 0.20720(18) 1.0085(3) 0.62886(16) 0.0561(13) Uani 1 4 d .
C68 C 0.25292(16) 0.9364(3) 0.62861(13) 0.0431(10) Uani 1 4 d .
C69 C 0.27405(14) 0.9350(2) 0.57314(12) 0.0353(9) Uani 1 4 d .
C70 C 0.33303(14) 0.8901(2) 0.56686(11) 0.0330(8) Uani 1 4 d .
C71 C 0.36862(16) 0.8510(3) 0.61145(13) 0.0422(10) Uani 1 4 d .
C72 C 0.42011(16) 0.8042(3) 0.58777(13) 0.0381(10) Uani 1 4 d .
C73 C 0.41988(15) 0.8355(2) 0.53232(12) 0.0369(9) Uani 1 4 d .
C74 C 0.36145(15) 0.8815(2) 0.52426(12) 0.0349(9) Uani 1 4 d .
C75 C 0.34446(15) 0.9160(3) 0.47205(12) 0.0383(9) Uani 1 4 d .
C76 C 0.27977(15) 0.9050(3) 0.45326(12) 0.0368(9) Uani 1 4 d .
C77 C 0.23248(15) 0.8973(3) 0.48072(12) 0.0394(9) Uani 1 4 d .
C78 C 0.22407(15) 0.8947(3) 0.53741(12) 0.0397(9) Uani 1 4 d .
C79 C 0.27063(16) 0.9111(3) 0.39572(12) 0.0372(9) Uani 1 4 d .
C80 C 0.20812(16) 0.8051(3) 0.55301(12) 0.0408(10) Uani 1 4 d .
C81 C 0.15452(19) 0.7902(3) 0.57720(15) 0.0534(12) Uani 1 4 d .
C82 C 0.1405(2) 0.7107(4) 0.59428(16) 0.0633(15) Uani 1 4 d .
C83 C 0.1784(3) 0.6450(3) 0.58790(15) 0.0632(14) Uani 1 4 d .
C84 C 0.2299(2) 0.6575(3) 0.56266(16) 0.0574(13) Uani 1 4 d .
C85 C 0.24450(18) 0.7371(3) 0.54452(14) 0.0470(11) Uani 1 4 d .
C86 C 0.47972(15) 0.8196(2) 0.61684(13) 0.0372(9) Uani 1 4 d .
C87 C 0.40931(15) 0.7087(3) 0.59000(14) 0.0402(10) Uani 1 4 d .
C88 C 0.51355(15) 0.6804(2) 0.59871(14) 0.0389(10) Uani 1 4 d .
C89 C 0.51469(18) 0.6460(3) 0.65294(15) 0.0478(11) Uani 1 4 d .
C90 C 0.56172(17) 0.6391(3) 0.56838(16) 0.0473(11) Uani 1 4 d .
C91 C -0.00699 0.9422 0.52195 0.0659 Uiso 1 4 d .
C92 C -0.07349 0.94423 0.58574 0.0743 Uiso 0.5 4 d .
C93 C -0.02031 0.87853 1.0165 0.1049 Uiso 0.5 4 d .
C94 C 0.0 0.97188 1.0 0.0802 Uiso 1 2 d .
C95 C -0.08062 0.80206 1.07435 0.0710 Uiso 0.5 4 d .
H1 H 0.35411 0.98322 0.94767 0.0349 Uiso 1 4 calc R
H2 H 0.34656 1.22867 0.66891 0.0694 Uiso 1 4 calc R
H3 H 0.34226 1.27273 0.71723 0.0693 Uiso 1 4 calc R
H4 H 0.70903 0.95229 0.70987 0.0361 Uiso 1 4 calc R
H5 H 0.5678 0.89931 0.99936 0.0394 Uiso 1 4 calc R
H6 H 0.53652 0.90183 0.94966 0.0394 Uiso 1 4 calc R
H7 H 0.32573 1.06693 0.62318 0.0467 Uiso 1 4 calc R
H8 H 0.21993 0.87007 0.34292 0.0706 Uiso 1 4 calc R
H9 H 0.21981 0.82991 0.38579 0.0707 Uiso 1 4 calc R
H10 H 0.31518 0.6964 0.89806 0.0599 Uiso 1 4 calc R
H11 H 0.35732 0.73675 0.85918 0.0599 Uiso 1 4 calc R
H12 H 0.37915 0.7263 0.91656 0.0600 Uiso 1 4 calc R
H13 H 0.33437 0.81457 0.98303 0.0567 Uiso 1 4 calc R
H14 H 0.28908 0.8864 0.96743 0.0567 Uiso 1 4 calc R
H15 H 0.26914 0.79171 0.96396 0.0566 Uiso 1 4 calc R
H16 H 0.2843 0.84731 0.83339 0.0534 Uiso 1 4 calc R
H17 H 0.25784 0.90711 0.87395 0.0532 Uiso 1 4 calc R
H18 H 0.2379 0.81242 0.87049 0.0534 Uiso 1 4 calc R
H19 H 0.39061 1.05672 0.85987 0.0355 Uiso 1 4 calc R
H20 H 0.46091 1.03591 0.94066 0.0417 Uiso 1 4 calc R
H21 H 0.4701 1.11194 0.90271 0.0417 Uiso 1 4 calc R
H22 H 0.43701 1.127 1.0012 0.0422 Uiso 1 4 calc R
H23 H 0.44682 1.20308 0.96344 0.0423 Uiso 1 4 calc R
H24 H 0.34892 1.22038 0.96813 0.0355 Uiso 1 4 calc R
H25 H 0.33898 1.12448 0.98245 0.0358 Uiso 1 4 calc R
H26 H 0.23807 1.08292 0.95768 0.0401 Uiso 1 4 calc R
H27 H 0.23412 1.18209 0.95066 0.0401 Uiso 1 4 calc R
H28 H 0.17967 1.02197 0.84908 0.0443 Uiso 1 4 calc R
H29 H 0.16537 1.10995 0.82255 0.0445 Uiso 1 4 calc R
H30 H 0.25216 1.07111 0.77293 0.0441 Uiso 1 4 calc R
H31 H 0.30715 1.03129 0.80463 0.0442 Uiso 1 4 calc R
H32 H 0.37414 1.24532 0.79294 0.0394 Uiso 1 4 calc R
H33 H 0.40929 1.21308 0.87402 0.0369 Uiso 1 4 calc R
H34 H 0.25942 1.28593 0.88288 0.0509 Uiso 1 4 calc R
H35 H 0.23453 1.41578 0.9173 0.0607 Uiso 1 4 calc R
H36 H 0.30782 1.51413 0.93458 0.0694 Uiso 1 4 calc R
H37 H 0.40587 1.48218 0.92228 0.0755 Uiso 1 4 calc R
H38 H 0.43092 1.35009 0.89181 0.0595 Uiso 1 4 calc R
H39 H 0.11711 1.08695 0.96215 0.0468 Uiso 1 4 calc R
H40 H 0.14061 1.0062 0.93425 0.0469 Uiso 1 4 calc R
H41 H 0.16355 1.24272 0.87394 0.0396 Uiso 1 4 calc R
H42 H 0.13279 1.23291 0.92623 0.0396 Uiso 1 4 calc R
H43 H -0.00434 1.13665 0.95472 0.0593 Uiso 1 4 calc R
H44 H 0.00181 1.22821 0.93304 0.0591 Uiso 1 4 calc R
H45 H 0.05556 1.18619 0.96393 0.0592 Uiso 1 4 calc R
H46 H 0.00935 1.10043 0.82264 0.0527 Uiso 1 4 calc R
H47 H -0.03436 1.08763 0.86645 0.0530 Uiso 1 4 calc R
H48 H -0.02495 1.17785 0.84379 0.0528 Uiso 1 4 calc R
H49 H 0.88056 1.05659 0.80163 0.0785 Uiso 1 4 calc R
H50 H 0.89701 1.02059 0.74861 0.0785 Uiso 1 4 calc R
H51 H 0.8941 1.11837 0.75711 0.0783 Uiso 1 4 calc R
H52 H 0.8218 1.03395 0.67367 0.0613 Uiso 1 4 calc R
H53 H 0.76048 1.07775 0.68131 0.0613 Uiso 1 4 calc R
H54 H 0.81889 1.13174 0.68216 0.0614 Uiso 1 4 calc R
H55 H 0.73374 1.12152 0.76872 0.0701 Uiso 1 4 calc R
H56 H 0.78237 1.11636 0.8137 0.0701 Uiso 1 4 calc R
H57 H 0.7879 1.18383 0.77055 0.0700 Uiso 1 4 calc R
H58 H 0.68717 0.89803 0.80674 0.0355 Uiso 1 4 calc R
H59 H 0.70896 0.80712 0.7272 0.0470 Uiso 1 4 calc R
H60 H 0.66501 0.77321 0.76764 0.0471 Uiso 1 4 calc R
H61 H 0.63378 0.8162 0.6694 0.0462 Uiso 1 4 calc R
H62 H 0.58995 0.78136 0.70967 0.0463 Uiso 1 4 calc R
H63 H 0.55147 0.91125 0.70181 0.0394 Uiso 1 4 calc R
H64 H 0.61196 0.9512 0.68519 0.0393 Uiso 1 4 calc R
H65 H 0.6159 1.09853 0.70833 0.0472 Uiso 1 4 calc R
H66 H 0.5487 1.07536 0.71672 0.0478 Uiso 1 4 calc R
H67 H 0.65158 1.1928 0.81328 0.0462 Uiso 1 4 calc R
H68 H 0.59107 1.1888 0.84127 0.0467 Uiso 1 4 calc R
H69 H 0.6406 1.07863 0.89347 0.0415 Uiso 1 4 calc R
H70 H 0.68123 1.01563 0.86399 0.0416 Uiso 1 4 calc R
H71 H 0.55863 0.86115 0.87673 0.0343 Uiso 1 4 calc R
H72 H 0.58274 0.82768 0.79608 0.0358 Uiso 1 4 calc R
H73 H 0.49397 0.76299 0.77202 0.0469 Uiso 1 4 calc R
H74 H 0.39548 0.76949 0.74109 0.0604 Uiso 1 4 calc R
H75 H 0.34682 0.89803 0.73463 0.0574 Uiso 1 4 calc R
H76 H 0.39529 1.01857 0.76092 0.0557 Uiso 1 4 calc R
H77 H 0.49168 1.0124 0.7944 0.0494 Uiso 1 4 calc R
H78 H 0.57845 1.25741 0.69797 0.0591 Uiso 1 4 calc R
H79 H 0.64127 1.25195 0.72768 0.0589 Uiso 1 4 calc R
H80 H 0.48717 1.19595 0.73974 0.0546 Uiso 1 4 calc R
H81 H 0.49631 1.15443 0.79436 0.0546 Uiso 1 4 calc R
H82 H 0.44758 1.36657 0.72447 0.0850 Uiso 1 4 calc R
H83 H 0.50176 1.40937 0.69971 0.0849 Uiso 1 4 calc R
H84 H 0.49135 1.31199 0.69373 0.0849 Uiso 1 4 calc R
H85 H 0.54312 1.46847 0.78262 0.0837 Uiso 1 4 calc R
H86 H 0.48668 1.43293 0.80772 0.0838 Uiso 1 4 calc R
H87 H 0.55036 1.41062 0.831 0.0839 Uiso 1 4 calc R
H88 H 0.45968 1.22127 0.52432 0.1354 Uiso 1 4 calc R
H89 H 0.50906 1.21524 0.56864 0.1354 Uiso 1 4 calc R
H90 H 0.45041 1.2657 0.57663 0.1354 Uiso 1 4 calc R
H91 H 0.49008 1.12268 0.64598 0.0723 Uiso 1 4 calc R
H92 H 0.43494 1.18065 0.65397 0.0724 Uiso 1 4 calc R
H93 H 0.42689 1.08256 0.65025 0.0720 Uiso 1 4 calc R
H94 H 0.43633 1.01231 0.566 0.1089 Uiso 1 4 calc R
H95 H 0.45008 1.06665 0.51817 0.1088 Uiso 1 4 calc R
H96 H 0.49951 1.05244 0.56174 0.1089 Uiso 1 4 calc R
H97 H 0.27691 1.04082 0.52608 0.0458 Uiso 1 4 calc R
H98 H 0.22801 1.1233 0.59734 0.0600 Uiso 1 4 calc R
H99 H 0.18817 1.06669 0.55927 0.0603 Uiso 1 4 calc R
H100 H 0.2109 1.03848 0.66114 0.0670 Uiso 1 4 calc R
H101 H 0.16731 0.98581 0.6239 0.0672 Uiso 1 4 calc R
H102 H 0.23451 0.88305 0.63678 0.0514 Uiso 1 4 calc R
H103 H 0.28567 0.94775 0.65326 0.0513 Uiso 1 4 calc R
H104 H 0.38333 0.89482 0.63461 0.0503 Uiso 1 4 calc R
H105 H 0.34358 0.81245 0.62935 0.0503 Uiso 1 4 calc R
H106 H 0.45248 0.87387 0.52725 0.0441 Uiso 1 4 calc R
H107 H 0.42124 0.78909 0.50829 0.0440 Uiso 1 4 calc R
H108 H 0.36922 0.88858 0.44795 0.0455 Uiso 1 4 calc R
H109 H 0.35288 0.97613 0.47274 0.0457 Uiso 1 4 calc R
H110 H 0.19708 0.8937 0.461 0.0465 Uiso 1 4 calc R
H111 H 0.18843 0.92836 0.54265 0.0471 Uiso 1 4 calc R
H112 H 0.12886 0.83535 0.58191 0.0641 Uiso 1 4 calc R
H113 H 0.10541 0.70223 0.61065 0.0760 Uiso 1 4 calc R
H114 H 0.16891 0.59128 0.59941 0.0749 Uiso 1 4 calc R
H115 H 0.25563 0.61241 0.55808 0.0673 Uiso 1 4 calc R
H116 H 0.27858 0.74443 0.5266 0.0556 Uiso 1 4 calc R
H117 H 0.47818 0.80672 0.65284 0.0442 Uiso 1 4 calc R
H118 H 0.49272 0.87744 0.61295 0.0439 Uiso 1 4 calc R
H119 H 0.37485 0.69178 0.56854 0.0478 Uiso 1 4 calc R
H120 H 0.40455 0.68876 0.62444 0.0475 Uiso 1 4 calc R
H121 H 0.50651 0.58654 0.65199 0.0565 Uiso 1 4 calc R
H122 H 0.55319 0.65542 0.66965 0.0564 Uiso 1 4 calc R
H123 H 0.48498 0.67432 0.67141 0.0565 Uiso 1 4 calc R
H124 H 0.5553 0.57899 0.56768 0.0563 Uiso 1 4 calc R
H125 H 0.60018 0.65088 0.58413 0.0564 Uiso 1 4 calc R
H126 H 0.55945 0.66032 0.53408 0.0564 Uiso 1 4 calc R

loop_
_atom_site_aniso_label
_atom_site_aniso_U_11
_atom_site_aniso_U_22
_atom_site_aniso_U_33
_atom_site_aniso_U_12
_atom_site_aniso_U_13
_atom_site_aniso_U_23
S1 0.0314(4) 0.0286(4) 0.0234(4) 0.0013(3) -0.0041(3) -0.0026(3)
S2 0.0336(4) 0.0331(5) 0.0270(4) -0.0011(3) -0.0092(3) 0.0000(3)
S3 0.0500(5) 0.0551(6) 0.0257(4) 0.0089(4) -0.0092(3) -0.0026(4)
O1 0.0342(11) 0.0343(13) 0.0317(12) 0.0035(10) -0.0062(9) -0.0021(9)
O2 0.0720(18) 0.0409(16) 0.0245(12) 0.0126(13) -0.0074(11) -0.0050(10)
O3 0.0359(12) 0.0330(14) 0.0534(15) -0.0022(10) -0.0060(11) 0.0025(11)
O4 0.0349(12) 0.0323(13) 0.0400(13) 0.0018(10) -0.0055(10) 0.0004(10)
O5 0.0376(12) 0.0406(14) 0.0381(13) 0.0035(11) -0.0083(10) -0.0008(11)
O6 0.0350(11) 0.0364(13) 0.0241(11) -0.0023(10) -0.0059(9) -0.0016(9)
O7 0.084(2) 0.0402(16) 0.0456(15) 0.0037(15) -0.0024(14) -0.0026(12)
O8 0.0613(17) 0.0439(17) 0.0501(16) 0.0101(13) -0.0071(13) -0.0071(13)
O9 0.085(2) 0.0477(17) 0.0350(14) 0.0140(15) -0.0076(13) 0.0018(12)
O10 0.0443(13) 0.0602(17) 0.0211(11) 0.0022(13) -0.0052(10) -0.0040(11)
O11 0.0339(12) 0.0319(13) 0.0447(14) 0.0069(10) -0.0059(10) 0.0010(10)
O12 0.0342(12) 0.0379(14) 0.0417(13) 0.0032(10) -0.0075(10) -0.0049(11)
N1 0.0332(13) 0.0335(15) 0.0207(12) 0.0019(12) -0.0044(10) -0.0002(11)
N2 0.111(3) 0.037(2) 0.0255(16) 0.0154(19) -0.0032(17) 0.0007(13)
N3 0.0309(13) 0.0336(16) 0.0250(13) -0.0015(12) -0.0051(10) -0.0001(11)
N4 0.0313(13) 0.0470(18) 0.0202(12) -0.0022(12) -0.0033(10) -0.0010(12)
N5 0.0405(15) 0.053(2) 0.0241(14) 0.0135(14) -0.0078(12) -0.0103(13)
N6 0.082(2) 0.071(3) 0.0237(15) -0.033(2) -0.0134(15) 0.0030(15)
C1 0.0361(17) 0.036(2) 0.0347(18) -0.0051(15) -0.0064(14) -0.0013(14)
C2 0.053(2) 0.034(2) 0.062(3) -0.0047(17) -0.0110(19) -0.0065(18)
C3 0.056(2) 0.052(3) 0.0336(19) -0.0190(19) 0.0017(16) 0.0006(17)
C4 0.0361(18) 0.049(2) 0.049(2) -0.0067(17) -0.0118(16) -0.0022(18)
C5 0.0342(16) 0.0291(18) 0.0258(16) 0.0007(13) -0.0004(13) -0.0003(13)
C6 0.0325(16) 0.0287(19) 0.0429(19) 0.0008(14) -0.0096(14) 0.0010(14)
C7 0.0378(16) 0.037(2) 0.0309(16) -0.0061(15) -0.0107(13) 0.0049(14)
C8 0.0360(16) 0.0272(18) 0.0262(15) -0.0002(13) -0.0080(12) -0.0003(13)
C9 0.0368(16) 0.0262(17) 0.0223(14) 0.0007(13) -0.0060(12) 0.0022(12)
C10 0.0349(16) 0.0240(17) 0.0267(16) 0.0060(13) -0.0030(12) 0.0004(12)
C11 0.0356(16) 0.040(2) 0.0243(15) 0.0043(15) -0.0057(13) -0.0009(14)
C12 0.0318(16) 0.0346(19) 0.0296(17) -0.0000(14) -0.0015(13) -0.0013(13)
C13 0.0345(17) 0.041(2) 0.0353(18) 0.0086(15) -0.0110(14) -0.0060(15)
C14 0.0355(16) 0.0296(18) 0.0272(16) 0.0042(13) -0.0052(13) -0.0030(13)
C15 0.0365(17) 0.043(2) 0.0306(17) 0.0017(15) -0.0077(13) -0.0094(15)
C16 0.0423(17) 0.0367(19) 0.0239(15) 0.0134(15) -0.0077(13) -0.0021(14)
C17 0.0434(18) 0.0259(18) 0.0289(17) 0.0095(14) -0.0010(14) 0.0033(13)
C18 0.0351(16) 0.0318(18) 0.0253(16) 0.0022(14) -0.0043(13) 0.0029(13)
C19 0.054(2) 0.035(2) 0.0261(16) 0.0146(17) -0.0072(14) -0.0020(15)
C20 0.0424(18) 0.0310(19) 0.0218(15) -0.0013(14) -0.0045(13) 0.0046(13)
C21 0.047(2) 0.031(2) 0.049(2) 0.0020(16) -0.0002(16) 0.0076(16)
C22 0.061(2) 0.046(2) 0.045(2) 0.020(2) 0.0088(18) 0.0159(19)
C23 0.106(4) 0.031(2) 0.036(2) 0.016(2) -0.013(2) -0.0030(17)
C24 0.079(3) 0.037(2) 0.072(3) -0.004(2) -0.027(2) -0.007(2)
C25 0.057(2) 0.038(2) 0.055(2) -0.0012(18) -0.0137(19) -0.0010(18)
C26 0.0397(18) 0.033(2) 0.044(2) 0.0002(15) -0.0054(15) 0.0078(15)
C27 0.0305(16) 0.0347(19) 0.0337(17) -0.0013(14) -0.0005(13) 0.0011(14)
C28 0.0322(16) 0.034(2) 0.047(2) 0.0039(15) -0.0004(14) -0.0027(15)
C29 0.0405(19) 0.053(3) 0.054(2) -0.0009(18) 0.0010(17) -0.0027(19)
C30 0.0362(17) 0.039(2) 0.057(2) -0.0009(16) -0.0050(16) -0.0036(17)
C31 0.0376(18) 0.033(2) 0.046(2) -0.0060(15) -0.0076(15) -0.0012(15)
C32 0.042(2) 0.058(3) 0.096(4) -0.016(2) -0.020(2) 0.012(3)
C33 0.054(2) 0.046(2) 0.054(2) -0.0104(19) -0.0040(18) 0.0148(19)
C34 0.061(3) 0.038(2) 0.076(3) -0.011(2) 0.006(2) -0.017(2)
C35 0.0323(15) 0.0303(18) 0.0271(15) -0.0021(14) -0.0037(12) -0.0013(13)
C36 0.0452(19) 0.034(2) 0.0384(19) 0.0010(15) 0.0060(15) -0.0040(15)
C37 0.0440(19) 0.039(2) 0.0328(18) -0.0088(16) 0.0049(14) -0.0104(14)
C38 0.0338(16) 0.044(2) 0.0208(15) -0.0067(15) -0.0032(12) -0.0045(14)
C39 0.0341(16) 0.0316(18) 0.0209(15) 0.0003(13) -0.0020(12) -0.0039(12)
C40 0.0325(16) 0.0361(19) 0.0229(15) 0.0072(14) -0.0038(12) 0.0001(13)
C41 0.059(2) 0.034(2) 0.0263(17) 0.0075(17) -0.0077(15) -0.0022(14)
C42 0.056(2) 0.041(2) 0.0278(17) 0.0105(17) -0.0098(15) -0.0032(14)
C43 0.052(2) 0.036(2) 0.0291(17) 0.0094(16) -0.0050(15) -0.0054(14)
C44 0.0312(16) 0.0370(19) 0.0268(16) 0.0012(14) -0.0024(13) -0.0012(13)
C45 0.0437(18) 0.037(2) 0.0241(16) -0.0074(15) -0.0101(14) -0.0012(14)
C46 0.0287(14) 0.0366(19) 0.0226(15) 0.0034(14) -0.0046(11) -0.0010(13)
C47 0.0319(15) 0.0298(17) 0.0243(15) 0.0034(14) -0.0029(12) -0.0002(13)
C48 0.0325(15) 0.0300(19) 0.0270(16) 0.0004(14) -0.0019(12) -0.0038(13)
C49 0.0297(15) 0.0304(17) 0.0248(15) 0.0079(14) -0.0064(12) -0.0030(13)
C50 0.0335(15) 0.039(2) 0.0186(14) -0.0006(14) -0.0007(12) -0.0020(13)
C51 0.0389(18) 0.043(2) 0.0351(18) -0.0001(16) 0.0010(14) -0.0042(15)
C52 0.0398(19) 0.073(3) 0.039(2) -0.017(2) 0.0004(16) -0.0129(19)
C53 0.0322(17) 0.088(3) 0.0228(16) 0.006(2) -0.0019(13) 0.0000(19)
C54 0.0424(19) 0.061(3) 0.0360(19) 0.0138(19) 0.0084(15) 0.0120(18)
C55 0.0372(17) 0.048(2) 0.0387(19) 0.0019(17) 0.0046(14) 0.0028(16)
C56 0.071(3) 0.038(2) 0.039(2) 0.0052(19) -0.0022(19) 0.0018(17)
C57 0.058(2) 0.039(2) 0.040(2) 0.0100(18) -0.0084(17) -0.0057(16)
C58 0.068(3) 0.047(3) 0.050(2) 0.012(2) -0.010(2) -0.0023(19)
C59 0.103(4) 0.046(3) 0.063(3) 0.014(3) -0.022(3) -0.001(2)
C60 0.093(4) 0.049(3) 0.067(3) 0.017(2) -0.010(3) -0.012(2)
C61 0.056(2) 0.067(3) 0.046(2) -0.002(2) -0.0131(18) 0.002(2)
C62 0.072(4) 0.151(7) 0.116(5) -0.041(4) -0.033(3) 0.071(5)
C63 0.053(2) 0.073(3) 0.055(2) 0.006(2) -0.0234(19) -0.005(2)
C64 0.048(3) 0.147(6) 0.077(4) 0.026(3) -0.004(2) -0.034(4)
C65 0.0374(18) 0.050(2) 0.0269(17) 0.0132(16) -0.0097(14) -0.0089(15)
C66 0.0395(19) 0.062(3) 0.049(2) 0.0203(19) -0.0077(16) -0.015(2)
C67 0.040(2) 0.087(3) 0.041(2) 0.019(2) -0.0023(17) -0.018(2)
C68 0.0384(18) 0.066(3) 0.0243(17) 0.0133(17) -0.0023(14) -0.0098(16)
C69 0.0310(16) 0.054(2) 0.0200(15) 0.0114(14) -0.0063(12) -0.0059(14)
C70 0.0349(16) 0.042(2) 0.0209(15) 0.0053(15) -0.0056(12) -0.0066(14)
C71 0.0411(18) 0.059(2) 0.0256(17) 0.0147(17) -0.0040(14) -0.0048(16)
C72 0.0390(18) 0.047(2) 0.0274(17) 0.0131(16) -0.0072(14) -0.0031(15)
C73 0.0382(17) 0.045(2) 0.0273(17) 0.0124(16) -0.0031(13) -0.0062(14)
C74 0.0361(16) 0.039(2) 0.0281(17) 0.0066(14) -0.0070(13) -0.0057(14)
C75 0.0369(17) 0.051(2) 0.0265(16) 0.0078(16) -0.0032(13) -0.0028(15)
C76 0.0411(17) 0.045(2) 0.0230(15) 0.0072(16) -0.0066(13) -0.0068(15)
C77 0.0401(18) 0.048(2) 0.0283(16) 0.0054(17) -0.0122(14) -0.0031(15)
C78 0.0333(16) 0.058(2) 0.0270(16) 0.0092(17) -0.0068(13) -0.0071(16)
C79 0.0404(17) 0.047(2) 0.0233(16) 0.0008(16) -0.0052(14) -0.0032(15)
C80 0.0398(18) 0.060(3) 0.0212(16) 0.0069(17) -0.0090(14) -0.0013(15)
C81 0.052(2) 0.074(3) 0.034(2) 0.001(2) 0.0003(17) -0.001(2)
C82 0.072(3) 0.084(4) 0.035(2) -0.012(3) 0.003(2) 0.001(2)
C83 0.095(4) 0.064(3) 0.028(2) -0.018(3) -0.018(2) 0.006(2)
C84 0.065(3) 0.058(3) 0.046(2) 0.008(2) -0.031(2) -0.006(2)
C85 0.045(2) 0.059(3) 0.035(2) -0.0003(19) -0.0151(16) -0.0068(17)
C86 0.0384(17) 0.042(2) 0.0295(17) 0.0055(15) -0.0086(14) -0.0032(14)
C87 0.0323(17) 0.049(2) 0.0379(19) 0.0018(16) -0.0087(14) -0.0045(16)
C88 0.0345(17) 0.034(2) 0.047(2) 0.0023(15) -0.0109(15) 0.0001(15)
C89 0.051(2) 0.036(2) 0.055(2) 0.0000(17) -0.0179(17) 0.0040(17)
C90 0.0420(19) 0.038(2) 0.062(2) 0.0100(17) -0.0050(17) -0.0004(18)

loop_
_atom_type_symbol
_atom_type_description
_atom_type_scat_dispersion_real
_atom_type_scat_dispersion_imag
_atom_type_scat_source
C C 0.0181 0.0091
;
International Tables for Crystallography
(Vol. C, Tables 4.2.6.8 and 6.1.1.4)
;
H H 0.0000 0.0000
;
International Tables for Crystallography
(Vol. C, Table 6.1.1.4)
;
N N 0.0311 0.0180
;
International Tables for Crystallography
(Vol. C, Tables 4.2.6.8 and 6.1.1.4)
;
O O 0.0492 0.0322
;
International Tables for Crystallography
(Vol. C, Tables 4.2.6.8 and 6.1.1.4)
;
S S 0.3331 0.5567
;
International Tables for Crystallography
(Vol. C, Tables 4.2.6.8 and 6.1.1.4)
;

loop_
_geom_angle_atom_site_label_1
_geom_angle_atom_site_label_2
_geom_angle_atom_site_label_3
_geom_angle
_geom_angle_publ_flag
_geom_angle_site_symmetry_1
_geom_angle_site_symmetry_3
O1 S1 N1 111.04(13) yes . .
O1 S1 C1 105.33(14) yes . .
N1 S1 C1 99.11(15) yes . .
O5 S2 N3 111.02(14) yes . .
O5 S2 C31 104.08(16) yes . .
N3 S2 C31 99.03(15) yes . .
O9 S3 N5 110.73(17) yes . .
O9 S3 C61 103.9(2) yes . .
N5 S3 C61 99.72(19) yes . .
C26 O3 C28 113.3(3) yes . .
C27 O4 C28 114.1(3) yes . .
C56 O7 C58 112.6(3) yes . .
C57 O8 C58 112.7(3) yes . .
C86 O11 C88 114.2(3) yes . .
C87 O12 C88 113.6(3) yes . .
C91 O14 C92 110.123 yes . .
C93 O15 C93 90.380 yes . 2_557
C93 O16 C95 139.181 yes . .
S1 N1 C5 114.1(2) yes . .
S2 N3 C35 114.8(2) yes . .
S3 N5 C65 116.4(2) yes . .
S1 C1 C2 103.6(2) yes . .
S1 C1 C3 112.3(3) yes . .
S1 C1 C4 106.4(2) yes . .
C2 C1 C3 110.9(3) yes . .
C2 C1 C4 111.8(3) yes . .
C3 C1 C4 111.5(3) yes . .
N1 C5 C6 113.3(3) yes . .
N1 C5 C9 110.4(3) yes . .
C6 C5 C9 104.2(3) yes . .
C5 C6 C7 106.1(3) yes . .
C6 C7 C8 105.6(3) yes . .
C7 C8 C9 105.4(3) yes . .
C5 C9 C8 100.6(2) yes . .
C5 C9 C10 113.6(3) yes . .
C5 C9 C18 107.3(3) yes . .
C8 C9 C10 112.8(3) yes . .
C8 C9 C18 110.1(3) yes . .
C10 C9 C18 111.9(2) yes . .
C9 C10 C11 123.9(3) yes . .
C9 C10 C14 125.2(3) yes . .
C11 C10 C14 110.9(3) yes . .
C10 C11 C12 104.4(2) yes . .
C11 C12 C13 104.5(3) yes . .
C11 C12 C26 113.3(3) yes . .
C11 C12 C27 110.8(3) yes . .
C13 C12 C26 112.5(3) yes . .
C13 C12 C27 109.4(3) yes . .
C26 C12 C27 106.3(3) yes . .
C12 C13 C14 104.4(3) yes . .
C10 C14 C13 112.6(3) yes . .
C10 C14 C15 127.7(3) yes . .
C13 C14 C15 119.6(3) yes . .
C14 C15 C16 114.8(3) yes . .
C15 C16 C17 128.0(3) yes . .
C15 C16 C19 113.2(3) yes . .
C17 C16 C19 118.7(3) yes . .
C16 C17 C18 133.0(3) yes . .
C9 C18 C17 117.9(3) yes . .
C9 C18 C20 113.3(3) yes . .
C17 C18 C20 109.8(3) yes . .
O2 C19 N2 122.2(3) yes . .
O2 C19 C16 118.9(3) yes . .
N2 C19 C16 118.8(3) yes . .
C18 C20 C21 122.5(3) yes . .
C18 C20 C25 119.5(3) yes . .
C21 C20 C25 117.9(3) yes . .
C20 C21 C22 121.6(4) yes . .
C21 C22 C23 119.3(4) yes . .
C22 C23 C24 120.4(4) yes . .
C23 C24 C25 119.7(4) yes . .
C20 C25 C24 121.0(4) yes . .
O3 C26 C12 110.0(3) yes . .
O4 C27 C12 110.8(3) yes . .
O3 C28 O4 110.1(3) yes . .
O3 C28 C29 111.4(3) yes . .
O3 C28 C30 105.5(3) yes . .
O4 C28 C29 112.5(3) yes . .
O4 C28 C30 105.8(3) yes . .
C29 C28 C30 111.2(3) yes . .
S2 C31 C32 103.2(3) yes . .
S2 C31 C33 111.2(3) yes . .
S2 C31 C34 106.9(3) yes . .
C32 C31 C33 111.0(4) yes . .
C32 C31 C34 111.9(3) yes . .
C33 C31 C34 112.3(3) yes . .
N3 C35 C36 112.3(3) yes . .
N3 C35 C39 109.5(3) yes . .
C36 C35 C39 104.3(3) yes . .
C35 C36 C37 105.7(3) yes . .
C36 C37 C38 105.8(3) yes . .
C37 C38 C39 105.4(3) yes . .
C35 C39 C38 99.1(2) yes . .
C35 C39 C40 113.2(3) yes . .
C35 C39 C48 108.4(2) yes . .
C38 C39 C40 114.3(3) yes . .
C38 C39 C48 109.1(3) yes . .
C40 C39 C48 111.9(3) yes . .
C39 C40 C41 122.6(3) yes . .
C39 C40 C44 127.3(3) yes . .
C41 C40 C44 110.0(3) yes . .
C40 C41 C42 105.0(3) yes . .
C41 C42 C43 103.8(3) yes . .
C41 C42 C56 112.1(3) yes . .
C41 C42 C57 111.1(3) yes . .
C43 C42 C56 113.9(3) yes . .
C43 C42 C57 108.9(3) yes . .
C56 C42 C57 107.0(3) yes . .
C42 C43 C44 104.2(3) yes . .
C40 C44 C43 113.1(3) yes . .
C40 C44 C45 127.0(3) yes . .
C43 C44 C45 119.9(3) yes . .
C44 C45 C46 115.2(3) yes . .
C45 C46 C47 127.5(3) yes . .
C45 C46 C49 114.3(3) yes . .
C47 C46 C49 117.9(3) yes . .
C46 C47 C48 133.1(3) yes . .
C39 C48 C47 118.9(3) yes . .
C39 C48 C50 112.8(2) yes . .
C47 C48 C50 108.4(2) yes . .
O6 C49 N4 122.4(3) yes . .
O6 C49 C46 119.0(3) yes . .
N4 C49 C46 118.5(3) yes . .
C48 C50 C51 120.6(3) yes . .
C48 C50 C55 121.5(3) yes . .
C51 C50 C55 118.0(3) yes . .
C50 C51 C52 119.9(4) yes . .
C51 C52 C53 120.2(4) yes . .
C52 C53 C54 119.7(3) yes . .
C53 C54 C55 120.3(4) yes . .
C50 C55 C54 121.9(4) yes . .
O7 C56 C42 111.6(3) yes . .
O8 C57 C42 111.0(3) yes . .
O7 C58 O8 111.9(3) yes . .
O7 C58 C59 112.6(4) yes . .
O7 C58 C60 103.6(4) yes . .
O8 C58 C59 112.1(4) yes . .
O8 C58 C60 105.7(4) yes . .
C59 C58 C60 110.4(4) yes . .
S3 C61 C62 104.3(4) yes . .
S3 C61 C63 111.6(3) yes . .
S3 C61 C64 106.7(3) yes . .
C62 C61 C63 111.5(5) yes . .
C62 C61 C64 112.2(5) yes . .
C63 C61 C64 110.3(4) yes . .
N5 C65 C66 112.1(3) yes . .
N5 C65 C69 110.1(3) yes . .
C66 C65 C69 104.2(3) yes . .
C65 C66 C67 105.6(3) yes . .
C66 C67 C68 106.7(3) yes . .
C67 C68 C69 104.7(3) yes . .
C65 C69 C68 99.8(3) yes . .
C65 C69 C70 113.0(3) yes . .
C65 C69 C78 109.7(3) yes . .
C68 C69 C70 114.9(3) yes . .
C68 C69 C78 108.7(3) yes . .
C70 C69 C78 110.3(3) yes . .
C69 C70 C71 122.3(3) yes . .
C69 C70 C74 127.1(3) yes . .
C71 C70 C74 110.5(3) yes . .
C70 C71 C72 105.3(3) yes . .
C71 C72 C73 105.3(3) yes . .
C71 C72 C86 112.5(3) yes . .
C71 C72 C87 109.7(3) yes . .
C73 C72 C86 112.3(3) yes . .
C73 C72 C87 111.2(3) yes . .
C86 C72 C87 106.0(3) yes . .
C72 C73 C74 104.3(3) yes . .
C70 C74 C73 112.9(3) yes . .
C70 C74 C75 128.3(3) yes . .
C73 C74 C75 118.6(3) yes . .
C74 C75 C76 116.4(3) yes . .
C75 C76 C77 128.2(3) yes . .
C75 C76 C79 113.0(3) yes . .
C77 C76 C79 118.6(3) yes . .
C76 C77 C78 133.4(3) yes . .
C69 C78 C77 117.1(3) yes . .
C69 C78 C80 113.1(3) yes . .
C77 C78 C80 109.5(3) yes . .
O10 C79 N6 122.3(3) yes . .
O10 C79 C76 121.3(3) yes . .
N6 C79 C76 116.4(3) yes . .
C78 C80 C81 119.7(4) yes . .
C78 C80 C85 122.2(3) yes . .
C81 C80 C85 118.1(4) yes . .
C80 C81 C82 121.0(4) yes . .
C81 C82 C83 120.1(5) yes . .
C82 C83 C84 119.8(5) yes . .
C83 C84 C85 120.9(4) yes . .
C80 C85 C84 119.9(4) yes . .
O11 C86 C72 111.7(3) yes . .
O12 C87 C72 111.4(3) yes . .
O11 C88 O12 110.5(3) yes . .
O11 C88 C89 111.9(3) yes . .
O11 C88 C90 105.7(3) yes . .
O12 C88 C89 111.3(3) yes . .
O12 C88 C90 106.2(3) yes . .
C89 C88 C90 110.9(3) yes . .
O13 C91 O14 116.449 yes . .
O13 C91 C91 122.050 yes . 2_556
O14 C91 C91 120.485 yes . 2_556
O15 C93 O16 125.290 yes . .
O15 C93 C93 44.810 yes . 2_557
O15 C93 C94 111.191 yes . .
O16 C93 C93 169.399 yes . 2_557
O16 C93 C94 123.321 yes . .
C93 C93 C94 66.381 yes 2_557 .
C93 C94 C93 47.237 yes . 2_557
S1 N1 H1 108.551 no . .
C5 N1 H1 115.871 no . .
C19 N2 H2 117.457 no . .
C19 N2 H3 127.654 no . .
H2 N2 H3 110.323 no . .
S2 N3 H4 113.091 no . .
C35 N3 H4 103.277 no . .
C49 N4 H5 113.391 no . .
C49 N4 H6 121.144 no . .
H5 N4 H6 125.461 no . .
S3 N5 H7 118.051 no . .
C65 N5 H7 105.868 no . .
C79 N6 H8 117.801 no . .
C79 N6 H9 116.047 no . .
H8 N6 H9 116.777 no . .
C1 C2 H10 109.647 no . .
C1 C2 H11 109.542 no . .
C1 C2 H12 109.577 no . .
H10 C2 H11 109.472 no . .
H10 C2 H12 109.337 no . .
H11 C2 H12 109.250 no . .
C1 C3 H13 109.539 no . .
C1 C3 H14 109.661 no . .
C1 C3 H15 109.127 no . .
H13 C3 H14 109.543 no . .
H13 C3 H15 109.701 no . .
H14 C3 H15 109.255 no . .
C1 C4 H16 109.289 no . .
C1 C4 H17 110.299 no . .
C1 C4 H18 108.987 no . .
H16 C4 H17 109.337 no . .
H16 C4 H18 109.445 no . .
H17 C4 H18 109.467 no . .
N1 C5 H19 109.531 no . .
C6 C5 H19 109.798 no . .
C9 C5 H19 109.445 no . .
C5 C6 H20 109.891 no . .
C5 C6 H21 110.035 no . .
C7 C6 H20 110.649 no . .
C7 C6 H21 110.535 no . .
H20 C6 H21 109.583 no . .
C6 C7 H22 110.818 no . .
C6 C7 H23 110.983 no . .
C8 C7 H22 110.329 no . .
C8 C7 H23 109.539 no . .
H22 C7 H23 109.471 no . .
C7 C8 H24 110.243 no . .
C7 C8 H25 109.678 no . .
C9 C8 H24 111.096 no . .
C9 C8 H25 110.759 no . .
H24 C8 H25 109.594 no . .
C10 C11 H26 109.838 no . .
C10 C11 H27 110.338 no . .
C12 C11 H26 111.459 no . .
C12 C11 H27 111.088 no . .
H26 C11 H27 109.621 no . .
C12 C13 H28 111.321 no . .
C12 C13 H29 111.903 no . .
C14 C13 H28 109.277 no . .
C14 C13 H29 110.132 no . .
H28 C13 H29 109.645 no . .
C14 C15 H30 108.415 no . .
C14 C15 H31 108.706 no . .
C16 C15 H30 107.545 no . .
C16 C15 H31 107.910 no . .
H30 C15 H31 109.402 no . .
C16 C17 H32 113.585 no . .
C18 C17 H32 113.417 no . .
C9 C18 H33 104.480 no . .
C17 C18 H33 105.240 no . .
C20 C18 H33 104.761 no . .
C20 C21 H34 118.958 no . .
C22 C21 H34 119.433 no . .
C21 C22 H35 120.336 no . .
C23 C22 H35 120.383 no . .
C22 C23 H36 119.909 no . .
C24 C23 H36 119.674 no . .
C23 C24 H37 119.722 no . .
C25 C24 H37 120.557 no . .
C20 C25 H38 119.762 no . .
C24 C25 H38 119.247 no . .
O3 C26 H39 105.736 no . .
O3 C26 H40 106.567 no . .
C12 C26 H39 112.232 no . .
C12 C26 H40 112.869 no . .
H39 C26 H40 109.020 no . .
O4 C27 H41 105.775 no . .
O4 C27 H42 105.708 no . .
C12 C27 H41 112.585 no . .
C12 C27 H42 112.540 no . .
H41 C27 H42 108.950 no . .
C28 C29 H43 109.612 no . .
C28 C29 H44 109.829 no . .
C28 C29 H45 109.477 no . .
H43 C29 H44 109.358 no . .
H43 C29 H45 109.074 no . .
H44 C29 H45 109.474 no . .
C28 C30 H46 109.009 no . .
C28 C30 H47 109.540 no . .
C28 C30 H48 109.543 no . .
H46 C30 H47 109.520 no . .
H46 C30 H48 109.672 no . .
H47 C30 H48 109.542 no . .
C31 C32 H49 109.018 no . .
C31 C32 H50 109.984 no . .
C31 C32 H51 109.677 no . .
H49 C32 H50 109.395 no . .
H49 C32 H51 109.452 no . .
H50 C32 H51 109.301 no . .
C31 C33 H52 109.382 no . .
C31 C33 H53 109.337 no . .
C31 C33 H54 109.844 no . .
H52 C33 H53 109.286 no . .
H52 C33 H54 109.368 no . .
H53 C33 H54 109.609 no . .
C31 C34 H55 109.665 no . .
C31 C34 H56 109.164 no . .
C31 C34 H57 109.703 no . .
H55 C34 H56 109.614 no . .
H55 C34 H57 109.077 no . .
H56 C34 H57 109.606 no . .
N3 C35 H58 110.304 no . .
C36 C35 H58 110.114 no . .
C39 C35 H58 110.146 no . .
C35 C36 H59 110.379 no . .
C35 C36 H60 110.990 no . .
C37 C36 H59 110.113 no . .
C37 C36 H60 109.942 no . .
H59 C36 H60 109.657 no . .
C36 C37 H61 110.692 no . .
C36 C37 H62 110.776 no . .
C38 C37 H61 109.780 no . .
C38 C37 H62 110.371 no . .
H61 C37 H62 109.396 no . .
C37 C38 H63 110.140 no . .
C37 C38 H64 110.680 no . .
C39 C38 H63 110.402 no . .
C39 C38 H64 110.634 no . .
H63 C38 H64 109.500 no . .
C40 C41 H65 110.078 no . .
C40 C41 H66 108.604 no . .
C42 C41 H65 111.889 no . .
C42 C41 H66 111.660 no . .
H65 C41 H66 109.478 no . .
C42 C43 H67 111.244 no . .
C42 C43 H68 111.692 no . .
C44 C43 H67 110.264 no . .
C44 C43 H68 109.743 no . .
H67 C43 H68 109.608 no . .
C44 C45 H69 107.744 no . .
C44 C45 H70 108.070 no . .
C46 C45 H69 107.843 no . .
C46 C45 H70 108.265 no . .
H69 C45 H70 109.667 no . .
C46 C47 H71 113.440 no . .
C48 C47 H71 113.499 no . .
C39 C48 H72 105.095 no . .
C47 C48 H72 105.476 no . .
C50 C48 H72 104.936 no . .
C50 C51 H73 120.223 no . .
C52 C51 H73 119.876 no . .
C51 C52 H74 119.891 no . .
C53 C52 H74 119.928 no . .
C52 C53 H75 119.760 no . .
C54 C53 H75 120.512 no . .
C53 C54 H76 119.714 no . .
C55 C54 H76 120.026 no . .
C50 C55 H77 118.949 no . .
C54 C55 H77 119.193 no . .
O7 C56 H78 105.759 no . .
O7 C56 H79 105.307 no . .
C42 C56 H78 112.533 no . .
C42 C56 H79 112.284 no . .
H78 C56 H79 108.863 no . .
O8 C57 H80 106.332 no . .
O8 C57 H81 106.572 no . .
C42 C57 H80 111.638 no . .
C42 C57 H81 111.915 no . .
H80 C57 H81 109.157 no . .
C58 C59 H82 109.154 no . .
C58 C59 H83 109.983 no . .
C58 C59 H84 109.505 no . .
H82 C59 H83 109.363 no . .
H82 C59 H84 109.369 no . .
H83 C59 H84 109.452 no . .
C58 C60 H85 109.658 no . .
C58 C60 H86 108.314 no . .
C58 C60 H87 110.257 no . .
H85 C60 H86 109.780 no . .
H85 C60 H87 109.014 no . .
H86 C60 H87 109.807 no . .
C61 C62 H88 109.535 no . .
C61 C62 H89 109.100 no . .
C61 C62 H90 108.905 no . .
H88 C62 H89 108.645 no . .
H88 C62 H90 110.192 no . .
H89 C62 H90 110.446 no . .
C61 C63 H91 109.493 no . .
C61 C63 H92 109.295 no . .
C61 C63 H93 110.455 no . .
H91 C63 H92 109.828 no . .
H91 C63 H93 108.829 no . .
H92 C63 H93 108.927 no . .
C61 C64 H94 109.678 no . .
C61 C64 H95 108.844 no . .
C61 C64 H96 109.562 no . .
H94 C64 H95 108.806 no . .
H94 C64 H96 109.968 no . .
H95 C64 H96 109.962 no . .
N5 C65 H97 109.848 no . .
C66 C65 H97 110.499 no . .
C69 C65 H97 109.996 no . .
C65 C66 H98 109.256 no . .
C65 C66 H99 109.835 no . .
C67 C66 H98 110.892 no . .
C67 C66 H99 111.829 no . .
H98 C66 H99 109.304 no . .
C66 C67 H100 110.867 no . .
C66 C67 H101 110.028 no . .
C68 C67 H100 109.988 no . .
C68 C67 H101 109.790 no . .
H100 C67 H101 109.458 no . .
C67 C68 H102 110.624 no . .
C67 C68 H103 110.046 no . .
C69 C68 H102 110.552 no . .
C69 C68 H103 111.492 no . .
H102 C68 H103 109.407 no . .
C70 C71 H104 109.917 no . .
C70 C71 H105 109.602 no . .
C72 C71 H104 111.145 no . .
C72 C71 H105 111.245 no . .
H104 C71 H105 109.567 no . .
C72 C73 H106 111.712 no . .
C72 C73 H107 111.819 no . .
C74 C73 H106 109.853 no . .
C74 C73 H107 109.466 no . .
H106 C73 H107 109.594 no . .
C74 C75 H108 107.767 no . .
C74 C75 H109 107.447 no . .
C76 C75 H108 108.140 no . .
C76 C75 H109 107.510 no . .
H108 C75 H109 109.485 no . .
C76 C77 H110 113.163 no . .
C78 C77 H110 113.439 no . .
C69 C78 H111 105.180 no . .
C77 C78 H111 105.773 no . .
C80 C78 H111 105.190 no . .
C80 C81 H112 118.774 no . .
C82 C81 H112 120.203 no . .
C81 C82 H113 119.883 no . .
C83 C82 H113 119.996 no . .
C82 C83 H114 120.145 no . .
C84 C83 H114 119.990 no . .
C83 C84 H115 119.785 no . .
C85 C84 H115 119.280 no . .
C80 C85 H116 119.946 no . .
C84 C85 H116 120.162 no . .
O11 C86 H117 106.660 no . .
O11 C86 H118 105.761 no . .
C72 C86 H117 112.111 no . .
C72 C86 H118 111.138 no . .
H117 C86 H118 109.189 no . .
O12 C87 H119 105.770 no . .
O12 C87 H120 105.792 no . .
C72 C87 H119 111.972 no . .
C72 C87 H120 112.564 no . .
H119 C87 H120 108.959 no . .
C88 C89 H121 109.513 no . .
C88 C89 H122 109.821 no . .
C88 C89 H123 109.157 no . .
H121 C89 H122 109.366 no . .
H121 C89 H123 109.555 no . .
H122 C89 H123 109.415 no . .
C88 C90 H124 108.906 no . .
C88 C90 H125 109.991 no . .
C88 C90 H126 109.614 no . .
H124 C90 H125 109.437 no . .
H124 C90 H126 109.186 no . .
H125 C90 H126 109.688 no . .

loop_
_geom_bond_atom_site_label_1
_geom_bond_atom_site_label_2
_geom_bond_distance
_geom_bond_publ_flag
_geom_bond_site_symmetry_2
S1 O1 1.497(2) yes .
S1 N1 1.664(3) yes .
S1 C1 1.858(4) yes .
S2 O5 1.501(3) yes .
S2 N3 1.648(3) yes .
S2 C31 1.846(4) yes .
S3 O9 1.497(3) yes .
S3 N5 1.647(3) yes .
S3 C61 1.828(5) yes .
O2 C19 1.242(4) yes .
O3 C26 1.425(4) yes .
O3 C28 1.434(4) yes .
O4 C27 1.426(4) yes .
O4 C28 1.427(4) yes .
O6 C49 1.242(4) yes .
O7 C56 1.428(5) yes .
O7 C58 1.422(6) yes .
O8 C57 1.438(5) yes .
O8 C58 1.407(5) yes .
O10 C79 1.229(4) yes .
O11 C86 1.424(4) yes .
O11 C88 1.422(4) yes .
O12 C87 1.431(4) yes .
O12 C88 1.422(4) yes .
O13 C91 1.486 yes .
O14 C91 1.434 yes .
O14 C92 1.379 yes .
O15 C93 0.912 yes .
O15 C93 0.912 yes 2_557
O16 C93 1.202 yes .
O16 C95 1.376 yes .
N1 C5 1.475(4) yes .
N2 C19 1.318(5) yes .
N3 C35 1.490(4) yes .
N4 C49 1.328(4) yes .
N5 C65 1.485(4) yes .
N6 C79 1.321(5) yes .
C1 C2 1.523(5) yes .
C1 C3 1.524(5) yes .
C1 C4 1.520(5) yes .
C5 C6 1.543(5) yes .
C5 C9 1.559(5) yes .
C6 C7 1.548(5) yes .
C7 C8 1.535(5) yes .
C8 C9 1.547(4) yes .
C9 C10 1.523(4) yes .
C9 C18 1.574(5) yes .
C10 C11 1.517(4) yes .
C10 C14 1.331(4) yes .
C11 C12 1.551(4) yes .
C12 C13 1.543(5) yes .
C12 C26 1.519(5) yes .
C12 C27 1.535(5) yes .
C13 C14 1.500(5) yes .
C14 C15 1.501(5) yes .
C15 C16 1.502(5) yes .
C16 C17 1.338(5) yes .
C16 C19 1.514(4) yes .
C17 C18 1.508(4) yes .
C18 C20 1.532(5) yes .
C20 C21 1.379(5) yes .
C20 C25 1.384(5) yes .
C21 C22 1.400(6) yes .
C22 C23 1.363(7) yes .
C23 C24 1.384(8) yes .
C24 C25 1.393(6) yes .
C28 C29 1.511(6) yes .
C28 C30 1.503(5) yes .
C31 C32 1.532(6) yes .
C31 C33 1.514(6) yes .
C31 C34 1.511(6) yes .
C35 C36 1.550(5) yes .
C35 C39 1.563(4) yes .
C36 C37 1.539(5) yes .
C37 C38 1.529(5) yes .
C38 C39 1.556(4) yes .
C39 C40 1.510(5) yes .
C39 C48 1.561(4) yes .
C40 C41 1.513(5) yes .
C40 C44 1.329(5) yes .
C41 C42 1.552(5) yes .
C42 C43 1.542(5) yes .
C42 C56 1.497(6) yes .
C42 C57 1.543(6) yes .
C43 C44 1.497(5) yes .
C44 C45 1.498(5) yes .
C45 C46 1.512(5) yes .
C46 C47 1.334(4) yes .
C46 C49 1.513(4) yes .
C47 C48 1.510(4) yes .
C48 C50 1.528(4) yes .
C50 C51 1.394(5) yes .
C50 C55 1.377(5) yes .
C51 C52 1.394(5) yes .
C52 C53 1.388(7) yes .
C53 C54 1.353(6) yes .
C54 C55 1.377(5) yes .
C58 C59 1.534(7) yes .
C58 C60 1.529(7) yes .
C61 C62 1.518(10) yes .
C61 C63 1.509(6) yes .
C61 C64 1.508(9) yes .
C65 C66 1.546(5) yes .
C65 C69 1.536(5) yes .
C66 C67 1.504(6) yes .
C67 C68 1.538(6) yes .
C68 C69 1.557(5) yes .
C69 C70 1.523(5) yes .
C69 C78 1.561(5) yes .
C70 C71 1.514(5) yes .
C70 C74 1.326(4) yes .
C71 C72 1.536(5) yes .
C72 C73 1.538(5) yes .
C72 C86 1.526(5) yes .
C72 C87 1.533(6) yes .
C73 C74 1.508(5) yes .
C74 C75 1.506(5) yes .
C75 C76 1.522(5) yes .
C76 C77 1.324(5) yes .
C76 C79 1.516(4) yes .
C77 C78 1.511(5) yes .
C78 C80 1.526(6) yes .
C80 C81 1.414(6) yes .
C80 C85 1.379(6) yes .
C81 C82 1.379(8) yes .
C82 C83 1.362(8) yes .
C83 C84 1.380(7) yes .
C84 C85 1.395(6) yes .
C88 C89 1.524(5) yes .
C88 C90 1.528(5) yes .
C91 C91 1.211 yes 2_556
C93 C93 1.294 yes 2_557
C93 C94 1.614 yes .
N1 H1 0.853 no .
N2 H2 0.970 no .
N2 H3 0.800 no .
N3 H4 0.970 no .
N4 H5 0.967 no .
N4 H6 0.655 no .
N5 H7 0.936 no .
N6 H8 0.835 no .
N6 H9 0.680 no .
C2 H10 0.959 no .
C2 H11 0.960 no .
C2 H12 0.962 no .
C3 H13 0.957 no .
C3 H14 0.962 no .
C3 H15 0.960 no .
C4 H16 0.961 no .
C4 H17 0.960 no .
C4 H18 0.959 no .
C5 H19 0.978 no .
C6 H20 0.970 no .
C6 H21 0.969 no .
C7 H22 0.970 no .
C7 H23 0.970 no .
C8 H24 0.970 no .
C8 H25 0.969 no .
C11 H26 0.972 no .
C11 H27 0.966 no .
C13 H28 0.969 no .
C13 H29 0.969 no .
C15 H30 0.971 no .
C15 H31 0.970 no .
C17 H32 0.930 no .
C18 H33 0.980 no .
C21 H34 0.931 no .
C22 H35 0.931 no .
C23 H36 0.927 no .
C24 H37 0.930 no .
C25 H38 0.932 no .
C26 H39 0.970 no .
C26 H40 0.971 no .
C27 H41 0.969 no .
C27 H42 0.971 no .
C29 H43 0.963 no .
C29 H44 0.958 no .
C29 H45 0.962 no .
C30 H46 0.959 no .
C30 H47 0.960 no .
C30 H48 0.958 no .
C32 H49 0.959 no .
C32 H50 0.961 no .
C32 H51 0.960 no .
C33 H52 0.962 no .
C33 H53 0.960 no .
C33 H54 0.959 no .
C34 H55 0.962 no .
C34 H56 0.956 no .
C34 H57 0.962 no .
C35 H58 0.980 no .
C36 H59 0.969 no .
C36 H60 0.969 no .
C37 H61 0.969 no .
C37 H62 0.973 no .
C38 H63 0.968 no .
C38 H64 0.972 no .
C41 H65 0.970 no .
C41 H66 0.970 no .
C43 H67 0.969 no .
C43 H68 0.970 no .
C45 H69 0.969 no .
C45 H70 0.969 no .
C47 H71 0.931 no .
C48 H72 0.979 no .
C51 H73 0.930 no .
C52 H74 0.930 no .
C53 H75 0.931 no .
C54 H76 0.930 no .
C55 H77 0.932 no .
C56 H78 0.973 no .
C56 H79 0.969 no .
C57 H80 0.970 no .
C57 H81 0.970 no .
C59 H82 0.961 no .
C59 H83 0.960 no .
C59 H84 0.960 no .
C60 H85 0.963 no .
C60 H86 0.953 no .
C60 H87 0.962 no .
C62 H88 0.966 no .
C62 H89 0.963 no .
C62 H90 0.945 no .
C63 H91 0.958 no .
C63 H92 0.957 no .
C63 H93 0.969 no .
C64 H94 0.964 no .
C64 H95 0.964 no .
C64 H96 0.950 no .
C65 H97 0.980 no .
C66 H98 0.973 no .
C66 H99 0.969 no .
C67 H100 0.971 no .
C67 H101 0.969 no .
C68 H102 0.970 no .
C68 H103 0.971 no .
C71 H104 0.969 no .
C71 H105 0.970 no .
C73 H106 0.967 no .
C73 H107 0.971 no .
C75 H108 0.969 no .
C75 H109 0.971 no .
C77 H110 0.928 no .
C78 H111 0.979 no .
C81 H112 0.932 no .
C82 H113 0.929 no .
C83 H114 0.932 no .
C84 H115 0.932 no .
C85 H116 0.929 no .
C86 H117 0.969 no .
C86 H118 0.970 no .
C87 H119 0.971 no .
C87 H120 0.970 no .
C89 H121 0.960 no .
C89 H122 0.961 no .
C89 H123 0.959 no .
C90 H124 0.963 no .
C90 H125 0.957 no .
C90 H126 0.960 no .

loop_
_geom_contact_atom_site_label_1
_geom_contact_atom_site_label_2
_geom_contact_distance
_geom_contact_publ_flag
_geom_contact_site_symmetry_2
S1 C6 3.363(4) no .
S2 C36 3.418(4) no .
S3 C66 3.483(4) no .
O1 C2 2.969(5) no .
O1 C3 3.192(5) no .
O1 C5 3.414(4) no .
O1 C6 3.487(4) no .
O2 C15 2.793(4) no .
O2 C17 3.505(4) no .
O3 C13 2.973(4) no .
O3 C27 2.785(4) no .
O4 C13 2.982(4) no .
O4 C26 2.788(4) no .
O5 C32 3.012(6) no .
O5 C33 3.050(5) no .
O5 C35 3.451(4) no .
O5 C36 3.587(4) no .
O6 C45 2.799(4) no .
O6 C47 3.511(4) no .
O7 C43 3.043(5) no .
O7 C57 2.789(5) no .
O8 C43 3.022(5) no .
O8 C56 2.791(5) no .
O9 C62 2.983(8) no .
O9 C63 3.069(6) no .
O9 C65 3.523(5) no .
O10 C75 2.846(4) no .
O10 C77 3.495(4) no .
O11 C73 3.051(4) no .
O11 C87 2.781(4) no .
O12 C73 3.040(4) no .
O12 C86 2.785(4) no .
O13 O14 2.7433 no 2_556
O13 C92 2.5859 no .
O15 O16 1.8825 no 2_557
O15 C95 2.7957 no .
O15 C95 2.7957 no 2_557
N1 C3 3.030(5) no .
N1 C4 3.106(5) no .
N1 C7 3.294(4) no .
N1 C8 3.025(4) no .
N1 C10 2.839(4) no .
N1 C14 3.343(4) no .
N2 C17 2.873(4) no .
N3 C33 3.069(5) no .
N3 C34 3.004(5) no .
N3 C37 3.258(4) no .
N3 C38 2.968(4) no .
N3 C40 2.846(4) no .
N3 C41 3.569(5) no .
N3 C44 3.424(4) no .
N4 C47 2.831(4) no .
N5 C63 3.033(5) no .
N5 C64 3.016(6) no .
N5 C67 3.197(5) no .
N5 C68 2.957(5) no .
N5 C70 2.846(5) no .
N5 C71 3.550(5) no .
N5 C74 3.455(5) no .
N6 C77 2.822(4) no .
C5 C14 3.197(4) no .
C5 C15 3.320(5) no .
C5 C16 3.512(4) no .
C5 C17 3.204(5) no .
C6 C18 3.014(5) no .
C7 C18 3.048(5) no .
C8 C11 2.972(4) no .
C8 C20 2.964(5) no .
C8 C21 3.465(5) no .
C9 C15 3.128(4) no .
C9 C16 3.188(4) no .
C9 C21 3.151(5) no .
C10 C16 3.143(4) no .
C10 C17 3.105(5) no .
C10 C20 3.259(5) no .
C10 C21 3.196(5) no .
C10 C27 3.335(5) no .
C11 C21 3.564(5) no .
C12 C28 2.864(5) no .
C13 C28 3.554(5) no .
C14 C17 3.051(5) no .
C14 C18 3.166(5) no .
C14 C27 3.311(5) no .
C15 C18 3.291(5) no .
C17 C21 3.233(5) no .
C17 C25 3.417(5) no .
C20 C23 2.790(5) no .
C21 C24 2.747(6) no .
C22 C25 2.763(6) no .
C26 C29 2.975(6) no .
C27 C29 3.017(5) no .
C35 C44 3.228(5) no .
C35 C45 3.397(5) no .
C35 C47 3.257(4) no .
C36 C48 3.004(5) no .
C37 C48 3.011(5) no .
C37 C50 3.596(5) no .
C38 C41 2.969(5) no .
C38 C50 2.934(4) no .
C38 C51 3.559(5) no .
C38 C55 3.521(5) no .
C39 C45 3.145(4) no .
C39 C46 3.207(4) no .
C39 C55 3.156(5) no .
C40 C46 3.131(4) no .
C40 C47 3.092(5) no .
C40 C50 3.229(5) no .
C40 C55 3.180(5) no .
C40 C57 3.330(5) no .
C41 C55 3.577(5) no .
C42 C58 2.842(6) no .
C43 C58 3.589(6) no .
C44 C47 3.066(5) no .
C44 C48 3.170(5) no .
C44 C57 3.278(5) no .
C45 C48 3.287(5) no .
C46 C50 3.587(4) no .
C47 C51 3.463(5) no .
C47 C55 3.137(5) no .
C50 C53 2.787(5) no .
C51 C54 2.760(6) no .
C52 C55 2.736(6) no .
C56 C59 3.008(7) no .
C57 C59 3.000(6) no .
C65 C74 3.223(5) no .
C65 C75 3.413(5) no .
C65 C76 3.500(5) no .
C65 C77 3.143(5) no .
C66 C78 2.994(6) no .
C67 C78 3.043(6) no .
C68 C71 2.990(5) no .
C68 C80 3.010(5) no .
C68 C81 3.430(6) no .
C69 C75 3.179(5) no .
C69 C76 3.193(4) no .
C69 C81 3.542(6) no .
C69 C85 3.284(6) no .
C70 C76 3.161(4) no .
C70 C77 3.112(4) no .
C70 C80 3.121(5) no .
C70 C85 3.172(5) no .
C70 C87 3.386(5) no .
C72 C88 2.878(5) no .
C74 C77 3.071(5) no .
C74 C78 3.137(5) no .
C74 C85 3.549(5) no .
C74 C87 3.380(5) no .
C75 C78 3.303(5) no .
C76 C80 3.525(5) no .
C77 C81 3.586(6) no .
C77 C85 3.044(6) no .
C80 C83 2.792(7) no .
C81 C84 2.741(7) no .
C82 C85 2.775(6) no .
C86 C89 3.001(6) no .
C87 C89 2.986(5) no .
C91 C92 3.4407 no 2_556
C93 C95 3.5935 no 2_557
O1 N4 3.020(3) no .
O1 N4 2.909(3) no 2_657
O2 N5 2.993(4) no .
O2 C53 3.591(5) no .
O2 C54 3.255(5) no .
O2 C63 3.462(5) no .
O2 C67 3.332(5) no .
O2 C68 3.372(5) no .
O3 O16 3.422(3) no 2_557
O3 C60 3.524(6) no 3_445
O3 C94 3.457(3) no .
O4 C47 3.275(4) no 3_455
O4 C48 3.493(4) no 3_455
O5 N2 2.848(4) no 3_545
O5 N6 3.001(4) no 2_656
O6 N1 3.018(3) no 2_657
O6 C3 3.225(5) no 2_657
O6 C7 3.563(4) no 2_657
O6 C8 3.386(4) no 2_657
O6 C22 3.548(5) no 3_545
O9 N2 2.963(4) no .
O9 N6 2.836(5) no 4_556
O10 N3 3.068(3) no 2_656
O10 C33 3.398(5) no 2_656
O10 C37 3.402(4) no 2_656
O10 C38 3.276(4) no 2_656
O10 C83 3.208(6) no 4_556
O11 C37 3.507(4) no .
O12 C92 3.557(3) no 3_545
O13 C81 3.403(5) no .
O13 C90 3.444(4) no 3_455
O15 C7 3.494(4) no 3_445
O15 C7 3.494(4) no 4_547
O15 C25 3.574(4) no 3_445
O15 C25 3.574(4) no 4_547
O16 O3 3.422(3) no 2_557
O16 C26 3.566(4) no 2_557
N1 O6 3.018(3) no 2_657
N2 O5 2.848(4) no 3_455
N2 O9 2.963(4) no .
N2 N6 3.244(5) no 4_556
N2 C63 3.544(6) no .
N3 O10 3.068(3) no 2_656
N4 O1 3.020(3) no .
N4 O1 2.909(3) no 2_657
N4 N4 3.415(4) no 2_657
N5 O2 2.993(4) no .
N6 O5 3.001(4) no 2_656
N6 O9 2.836(5) no 4_546
N6 N2 3.244(5) no 4_546
C3 O6 3.225(5) no 2_657
C7 O6 3.563(4) no 2_657
C7 O15 3.494(4) no 3_555
C8 O6 3.386(4) no 2_657
C22 O6 3.548(5) no 3_455
C24 C93 3.595(5) no 3_555
C24 C94 3.509(5) no 3_555
C25 O15 3.574(4) no 3_555
C26 O16 3.566(4) no 2_557
C27 C47 3.543(5) no 3_455
C29 C29 3.356(6) no 2_557
C30 C32 3.528(6) no 1_455
C32 C30 3.528(6) no 1_655
C33 O10 3.398(5) no 2_656
C37 O10 3.402(4) no 2_656
C37 O11 3.507(4) no .
C38 O10 3.276(4) no 2_656
C47 O4 3.275(4) no 3_545
C47 C27 3.543(5) no 3_545
C48 O4 3.493(4) no 3_545
C53 O2 3.591(5) no .
C54 O2 3.255(5) no .
C60 O3 3.524(6) no 3_555
C63 O2 3.462(5) no .
C63 N2 3.544(6) no .
C64 C64 3.510(8) no 2_656
C67 O2 3.332(5) no .
C68 O2 3.372(5) no .
C81 O13 3.403(5) no .
C83 O10 3.208(6) no 4_546
C90 O13 3.444(4) no 3_545
C92 O12 3.557(3) no 3_455
C93 C24 3.595(5) no 3_445
C94 O3 3.457(3) no .
C94 O3 3.457(3) no 2_557
C94 C24 3.509(5) no 3_445
C94 C24 3.509(5) no 4_547
S1 H10 3.5426 no .
S1 H11 2.7566 no .
S1 H12 2.7745 no .
S1 H13 2.9508 no .
S1 H14 2.9599 no .
S1 H16 2.7938 no .
S1 H17 2.8646 no .
S1 H18 3.5749 no .
S1 H19 2.6898 no .
S1 H20 3.0157 no .
S1 H31 3.5463 no .
S2 H49 2.7581 no .
S2 H50 2.7525 no .
S2 H51 3.5330 no .
S2 H52 2.8667 no .
S2 H53 2.9558 no .
S2 H55 2.8389 no .
S2 H56 2.7969 no .
S2 H57 3.5727 no .
S2 H58 2.6894 no .
S2 H59 3.0991 no .
S3 H88 2.7593 no .
S3 H89 3.5220 no .
S3 H90 2.7468 no .
S3 H92 2.9071 no .
S3 H93 2.9115 no .
S3 H94 2.8180 no .
S3 H95 2.7700 no .
S3 H96 3.5398 no .
S3 H97 2.6887 no .
S3 H98 3.1632 no .
O1 H1 2.6475 no .
O1 H11 3.2023 no .
O1 H12 2.5603 no .
O1 H13 2.8481 no .
O1 H14 3.4887 no .
O1 H20 2.7606 no .
O2 H2 2.4499 no .
O2 H3 2.9852 no .
O2 H30 2.5242 no .
O2 H31 2.9137 no .
O3 H28 2.8889 no .
O3 H29 3.1029 no .
O3 H42 3.1309 no .
O3 H43 2.6089 no .
O3 H44 3.2502 no .
O3 H45 2.6605 no .
O3 H46 2.4890 no .
O3 H47 2.5431 no .
O3 H48 3.1763 no .
O4 H28 3.5434 no .
O4 H29 2.6102 no .
O4 H39 3.0832 no .
O4 H43 3.2583 no .
O4 H44 2.6505 no .
O4 H45 2.6526 no .
O4 H46 2.5119 no .
O4 H47 3.1748 no .
O4 H48 2.5204 no .
O5 H4 2.6601 no .
O5 H49 3.3128 no .
O5 H50 2.6004 no .
O5 H52 2.6358 no .
O5 H53 3.3674 no .
O5 H59 2.8904 no .
O6 H5 2.3912 no .
O6 H6 2.8297 no .
O6 H69 2.5072 no .
O6 H70 2.9680 no .
O7 H67 2.9816 no .
O7 H68 3.1727 no .
O7 H80 3.1338 no .
O7 H82 3.2670 no .
O7 H83 2.6769 no .
O7 H84 2.6679 no .
O7 H85 2.5037 no .
O7 H86 3.1478 no .
O7 H87 2.5092 no .
O8 H67 3.5880 no .
O8 H68 2.6537 no .
O8 H78 3.1261 no .
O8 H82 2.5963 no .
O8 H83 3.2502 no .
O8 H84 2.6995 no .
O8 H85 3.1785 no .
O8 H86 2.5288 no .
O8 H87 2.5267 no .
O9 H7 2.7285 no .
O9 H88 3.2751 no .
O9 H90 2.5748 no .
O9 H92 2.7135 no .
O9 H93 3.3416 no .
O9 H98 3.0603 no .
O10 H8 2.3869 no .
O10 H9 2.7755 no .
O10 H108 2.6779 no .
O10 H109 2.8696 no .
O10 H110 3.5869 no .
O11 H106 2.9333 no .
O11 H107 3.2489 no .
O11 H120 3.1178 no .
O11 H121 3.2533 no .
O11 H122 2.6488 no .
O11 H123 2.6429 no .
O11 H124 3.1860 no .
O11 H125 2.5465 no .
O11 H126 2.5424 no .
O12 H106 3.5464 no .
O12 H107 2.7101 no .
O12 H117 3.1372 no .
O12 H121 2.6091 no .
O12 H122 3.2499 no .
O12 H123 2.6578 no .
O12 H124 2.5578 no .
O12 H125 3.1939 no .
O12 H126 2.5286 no .
N1 H13 3.3042 no .
N1 H14 2.6209 no .
N1 H16 3.4226 no .
N1 H17 2.7137 no .
N1 H20 2.5457 no .
N1 H21 3.2818 no .
N1 H22 3.5938 no .
N1 H25 2.8435 no .
N1 H26 3.3012 no .
N1 H31 3.1304 no .
N2 H32 2.4827 no .
N3 H52 3.3199 no .
N3 H53 2.6989 no .
N3 H55 2.5787 no .
N3 H56 3.3005 no .
N3 H59 2.5527 no .
N3 H60 3.3051 no .
N3 H61 3.5452 no .
N3 H64 2.7576 no .
N3 H65 3.1973 no .
N3 H70 3.3328 no .
N4 H71 2.4150 no .
N5 H92 3.3428 no .
N5 H93 2.6219 no .
N5 H94 2.5904 no .
N5 H95 3.3105 no .
N5 H98 2.5379 no .
N5 H99 3.2897 no .
N5 H100 3.4473 no .
N5 H103 2.7794 no .
N5 H104 3.1653 no .
N5 H109 3.4066 no .
N6 H110 2.4287 no .
C1 H1 2.8225 no .
C2 H13 2.6623 no .
C2 H14 3.3364 no .
C2 H15 2.7216 no .
C2 H16 2.6728 no .
C2 H17 3.3462 no .
C2 H18 2.7272 no .
C3 H1 2.7279 no .
C3 H10 2.6965 no .
C3 H11 3.3353 no .
C3 H12 2.6940 no .
C3 H16 3.3383 no .
C3 H17 2.7084 no .
C3 H18 2.7011 no .
C4 H1 3.4588 no .
C4 H10 2.7443 no .
C4 H11 2.6740 no .
C4 H12 3.3412 no .
C4 H13 3.3357 no .
C4 H14 2.6978 no .
C4 H15 2.7039 no .
C4 H28 3.4196 no .
C4 H31 3.4267 no .
C5 H22 3.1124 no .
C5 H23 3.1213 no .
C5 H24 3.2455 no .
C5 H25 2.7097 no .
C5 H31 2.9258 no .
C5 H33 2.5130 no .
C6 H1 2.6703 no .
C6 H24 3.2404 no .
C6 H25 2.9078 no .
C6 H33 2.5157 no .
C7 H1 3.1302 no .
C7 H19 3.2496 no .
C7 H33 2.6617 no .
C8 H1 2.8624 no .
C8 H19 3.2352 no .
C8 H20 3.1087 no .
C8 H21 3.0942 no .
C8 H26 3.0014 no .
C8 H27 2.8295 no .
C8 H33 2.7059 no .
C8 H34 3.5345 no .
C9 H1 2.7719 no .
C9 H20 3.2385 no .
C9 H21 2.8943 no .
C9 H22 3.2371 no .
C9 H23 2.9050 no .
C9 H26 2.9779 no .
C9 H27 2.8823 no .
C9 H31 3.2009 no .
C9 H32 3.4396 no .
C9 H34 2.9937 no .
C10 H1 3.1192 no .
C10 H17 3.4927 no .
C10 H19 2.9374 no .
C10 H24 2.9126 no .
C10 H25 2.6611 no .
C10 H28 2.9125 no .
C10 H29 3.0509 no .
C10 H30 3.2800 no .
C10 H31 2.8549 no .
C10 H33 3.3524 no .
C10 H34 2.6132 no .
C10 H41 3.1976 no .
C11 H1 3.5967 no .
C11 H24 3.1114 no .
C11 H25 2.6801 no .
C11 H28 2.9665 no .
C11 H29 3.2039 no .
C11 H34 2.9085 no .
C11 H39 2.8029 no .
C11 H40 2.8186 no .
C11 H41 2.7891 no .
C11 H42 2.7692 no .
C12 H34 3.3715 no .
C12 H45 3.3046 no .
C13 H17 3.2415 no .
C13 H26 2.9748 no .
C13 H27 3.1948 no .
C13 H30 2.5866 no .
C13 H31 3.1302 no .
C13 H39 3.3961 no .
C13 H40 2.7556 no .
C13 H41 2.6746 no .
C13 H42 3.3735 no .
C14 H17 3.1042 no .
C14 H19 3.1776 no .
C14 H26 2.9129 no .
C14 H27 3.0411 no .
C14 H34 3.1080 no .
C14 H41 3.1350 no .
C15 H17 3.4379 no .
C15 H19 2.8495 no .
C15 H28 2.8707 no .
C15 H29 2.7734 no .
C15 H32 3.3290 no .
C16 H2 3.3049 no .
C16 H3 2.6354 no .
C16 H19 2.9063 no .
C16 H33 3.1760 no .
C17 H3 2.6976 no .
C17 H19 2.7790 no .
C17 H30 3.2539 no .
C17 H31 2.9594 no .
C17 H34 3.1791 no .
C17 H38 3.5013 no .
C18 H19 2.5714 no .
C18 H21 2.9514 no .
C18 H23 3.0109 no .
C18 H24 2.6658 no .
C18 H25 3.3973 no .
C18 H31 3.5675 no .
C18 H34 2.6963 no .
C18 H38 2.6549 no .
C19 H30 2.5059 no .
C19 H31 2.9069 no .
C19 H32 2.4849 no .
C20 H23 3.3376 no .
C20 H24 2.5275 no .
C20 H32 2.6933 no .
C20 H35 3.2607 no .
C20 H37 3.2555 no .
C21 H24 2.8744 no .
C21 H27 3.0420 no .
C21 H32 3.5354 no .
C21 H33 3.2828 no .
C21 H36 3.2249 no .
C21 H38 3.2130 no .
C21 H41 3.1256 no .
C22 H37 3.2180 no .
C23 H34 3.2196 no .
C23 H38 3.2370 no .
C24 H35 3.2258 no .
C25 H23 3.2849 no .
C25 H24 3.1144 no .
C25 H32 3.3033 no .
C25 H33 2.4831 no .
C25 H34 3.2073 no .
C25 H36 3.2365 no .
C26 H26 2.5885 no .
C26 H27 3.0819 no .
C26 H28 2.5650 no .
C26 H29 3.0702 no .
C26 H41 3.3118 no .
C26 H42 2.6834 no .
C26 H43 3.2725 no .
C26 H45 2.7043 no .
C27 H26 3.3020 no .
C27 H27 2.5280 no .
C27 H28 3.2726 no .
C27 H29 2.4995 no .
C27 H34 2.9930 no .
C27 H39 2.6558 no .
C27 H40 3.3199 no .
C27 H44 3.3606 no .
C27 H45 2.7358 no .
C28 H29 3.3800 no .
C28 H39 2.5516 no .
C28 H40 3.1928 no .
C28 H41 3.1868 no .
C28 H42 2.5971 no .
C29 H39 2.5977 no .
C29 H42 2.6865 no .
C29 H46 3.3065 no .
C29 H47 2.6578 no .
C29 H48 2.6886 no .
C30 H43 2.6875 no .
C30 H44 2.6686 no .
C30 H45 3.3110 no .
C31 H4 3.0274 no .
C32 H52 2.6919 no .
C32 H53 3.3353 no .
C32 H54 2.6969 no .
C32 H55 3.3453 no .
C32 H56 2.6589 no .
C32 H57 2.7534 no .
C33 H4 2.9580 no .
C33 H49 3.3292 no .
C33 H50 2.7055 no .
C33 H51 2.6991 no .
C33 H55 2.7074 no .
C33 H56 3.3269 no .
C33 H57 2.7034 no .
C34 H4 3.5827 no .
C34 H49 2.6591 no .
C34 H50 3.3422 no .
C34 H51 2.7589 no .
C34 H52 3.3313 no .
C34 H53 2.6620 no .
C34 H54 2.7509 no .
C34 H67 3.1613 no .
C35 H61 3.1025 no .
C35 H62 3.1176 no .
C35 H63 3.2311 no .
C35 H64 2.6873 no .
C35 H70 3.0111 no .
C35 H72 2.5312 no .
C36 H4 2.4660 no .
C36 H63 3.2318 no .
C36 H64 2.9014 no .
C36 H72 2.5059 no .
C37 H4 2.8566 no .
C37 H58 3.2534 no .
C37 H72 2.6174 no .
C37 H73 3.5743 no .
C38 H4 2.6597 no .
C38 H58 3.2365 no .
C38 H59 3.0912 no .
C38 H60 3.0877 no .
C38 H65 2.9900 no .
C38 H66 2.7904 no .
C38 H72 2.6840 no .
C39 H4 2.7369 no .
C39 H59 3.2514 no .
C39 H60 2.9038 no .
C39 H61 3.2408 no .
C39 H62 2.9070 no .
C39 H65 2.9419 no .
C39 H66 2.8238 no .
C39 H70 3.2229 no .
C39 H71 3.4386 no .
C39 H77 3.0393 no .
C40 H4 3.2296 no .
C40 H55 3.2362 no .
C40 H58 2.9150 no .
C40 H63 2.9219 no .
C40 H64 2.6902 no .
C40 H67 2.9111 no .
C40 H68 3.0593 no .
C40 H69 3.2615 no .
C40 H70 2.8422 no .
C40 H72 3.3346 no .
C40 H77 2.6482 no .
C40 H81 3.1819 no .
C41 H55 3.4342 no .
C41 H63 3.1085 no .
C41 H64 2.6824 no .
C41 H67 2.9457 no .
C41 H68 3.1997 no .
C41 H77 3.0232 no .
C41 H78 2.7411 no .
C41 H79 2.7940 no .
C41 H80 2.7515 no .
C41 H81 2.8070 no .
C42 H77 3.4223 no .
C42 H84 3.3121 no .
C43 H55 3.1076 no .
C43 H65 2.9623 no .
C43 H66 3.1910 no .
C43 H69 2.5779 no .
C43 H70 3.1104 no .
C43 H78 3.3981 no .
C43 H79 2.7266 no .
C43 H80 3.3626 no .
C43 H81 2.6448 no .
C44 H55 3.0600 no .
C44 H58 3.1955 no .
C44 H65 2.9063 no .
C44 H66 3.0148 no .
C44 H77 3.0435 no .
C44 H81 3.0710 no .
C45 H58 2.9219 no .
C45 H67 2.8985 no .
C45 H68 2.7567 no .
C45 H71 3.3324 no .
C46 H5 3.2860 no .
C46 H6 2.5158 no .
C46 H58 3.0336 no .
C46 H72 3.1902 no .
C46 H77 3.4972 no .
C47 H6 2.6318 no .
C47 H58 2.8759 no .
C47 H69 3.2593 no .
C47 H70 2.9523 no .
C47 H73 3.5968 no .
C47 H77 3.0299 no .
C48 H58 2.6236 no .
C48 H60 2.9467 no .
C48 H62 2.9662 no .
C48 H63 2.6412 no .
C48 H64 3.3825 no .
C48 H70 3.5606 no .
C48 H73 2.6901 no .
C48 H77 2.6733 no .
C49 H69 2.5396 no .
C49 H70 2.9428 no .
C49 H71 2.4616 no .
C50 H62 3.2928 no .
C50 H63 2.4886 no .
C50 H71 2.6881 no .
C50 H74 3.2520 no .
C50 H76 3.2407 no .
C51 H62 3.1533 no .
C51 H63 2.9718 no .
C51 H71 3.3833 no .
C51 H72 2.5028 no .
C51 H75 3.2499 no .
C51 H77 3.2167 no .
C52 H76 3.2119 no .
C53 H73 3.2489 no .
C53 H77 3.2013 no .
C54 H74 3.2080 no .
C54 H81 3.5614 no .
C55 H63 2.9438 no .
C55 H66 3.0566 no .
C55 H71 3.4557 no .
C55 H72 3.2764 no .
C55 H73 3.2205 no .
C55 H75 3.2124 no .
C55 H81 3.0884 no .
C56 H65 2.5616 no .
C56 H66 3.0531 no .
C56 H67 2.5802 no .
C56 H68 3.0700 no .
C56 H80 2.6898 no .
C56 H81 3.3021 no .
C56 H83 3.3731 no .
C56 H84 2.7254 no .
C57 H65 3.3204 no .
C57 H66 2.5522 no .
C57 H67 3.2777 no .
C57 H68 2.4935 no .
C57 H77 3.0078 no .
C57 H78 2.6884 no .
C57 H79 3.3115 no .
C57 H82 3.2748 no .
C57 H84 2.7645 no .
C58 H68 3.4274 no .
C58 H78 2.5662 no .
C58 H79 3.1667 no .
C58 H80 2.5752 no .
C58 H81 3.1712 no .
C59 H78 2.6570 no .
C59 H80 2.6626 no .
C59 H85 2.7038 no .
C59 H86 2.6720 no .
C59 H87 3.3503 no .
C60 H82 2.7312 no .
C60 H83 2.6678 no .
C60 H84 3.3403 no .
C61 H7 3.0361 no .
C62 H91 2.7240 no .
C62 H92 2.6510 no .
C62 H93 3.3392 no .
C62 H94 3.3358 no .
C62 H95 2.6664 no .
C62 H96 2.7256 no .
C63 H7 2.9455 no .
C63 H88 3.3296 no .
C63 H89 2.6887 no .
C63 H90 2.6779 no .
C63 H94 2.6615 no .
C63 H95 3.3021 no .
C63 H96 2.6635 no .
C64 H7 3.5685 no .
C64 H88 2.6699 no .
C64 H89 2.7259 no .
C64 H90 3.3115 no .
C64 H91 2.6611 no .
C64 H92 3.2990 no .
C64 H93 2.6721 no .
C64 H106 3.0413 no .
C64 H109 3.3808 no .
C64 H118 3.3527 no .
C65 H94 3.5872 no .
C65 H100 3.0541 no .
C65 H101 3.1028 no .
C65 H102 3.2157 no .
C65 H103 2.7068 no .
C65 H109 3.1104 no .
C65 H111 2.6031 no .
C66 H7 2.5205 no .
C66 H102 3.2071 no .
C66 H103 2.9269 no .
C66 H111 2.5377 no .
C67 H7 2.8356 no .
C67 H97 3.2358 no .
C67 H111 2.6095 no .
C67 H112 3.4523 no .
C68 H7 2.6480 no .
C68 H97 3.2306 no .
C68 H98 3.1164 no .
C68 H99 3.0677 no .
C68 H104 3.0039 no .
C68 H105 2.8312 no .
C68 H111 2.6185 no .
C68 H112 3.3892 no .
C69 H7 2.6981 no .
C69 H98 3.2326 no .
C69 H99 2.8538 no .
C69 H100 3.2258 no .
C69 H101 2.9236 no .
C69 H104 2.9367 no .
C69 H105 2.8541 no .
C69 H109 3.3218 no .
C69 H110 3.3967 no .
C69 H116 3.2617 no .
C70 H7 3.1764 no .
C70 H94 3.0267 no .
C70 H97 2.8802 no .
C70 H102 2.9575 no .
C70 H103 2.7169 no .
C70 H106 2.9468 no .
C70 H107 3.0339 no .
C70 H108 3.2695 no .
C70 H109 2.8783 no .
C70 H111 3.3372 no .
C70 H116 2.7940 no .
C70 H119 3.2804 no .
C71 H7 3.5723 no .
C71 H94 3.2366 no .
C71 H102 3.1673 no .
C71 H103 2.6951 no .
C71 H106 3.0064 no .
C71 H107 3.1709 no .
C71 H116 3.3805 no .
C71 H117 2.7315 no .
C71 H118 2.8225 no .
C71 H119 2.7705 no .
C71 H120 2.7117 no .
C72 H94 3.3704 no .
C72 H123 3.2918 no .
C73 H94 2.9546 no .
C73 H104 3.0024 no .
C73 H105 3.1707 no .
C73 H108 2.5760 no .
C73 H109 3.0701 no .
C73 H116 3.4884 no .
C73 H117 3.3891 no .
C73 H118 2.6886 no .
C73 H119 2.6881 no .
C73 H120 3.3866 no .
C74 H94 2.8523 no .
C74 H95 3.5565 no .
C74 H97 3.1634 no .
C74 H104 2.9195 no .
C74 H105 3.0154 no .
C74 H116 2.8657 no .
C74 H119 3.2312 no .
C75 H94 3.4825 no .
C75 H95 3.5354 no .
C75 H97 2.9107 no .
C75 H106 2.8408 no .
C75 H107 2.7849 no .
C75 H110 3.3328 no .
C75 H116 3.4460 no .
C76 H8 3.1754 no .
C76 H9 2.4722 no .
C76 H97 2.8819 no .
C76 H111 3.2251 no .
C76 H116 3.1917 no .
C77 H9 2.7118 no .
C77 H97 2.7316 no .
C77 H99 3.5610 no .
C77 H108 3.2439 no .
C77 H109 3.0019 no .
C77 H116 2.8733 no .
C78 H97 2.6269 no .
C78 H99 2.9083 no .
C78 H101 3.0315 no .
C78 H102 2.6131 no .
C78 H103 3.3787 no .
C78 H112 2.6679 no .
C78 H116 2.7012 no .
C79 H108 2.5686 no .
C79 H109 2.8578 no .
C79 H110 2.4628 no .
C80 H101 3.5625 no .
C80 H102 2.5633 no .
C80 H105 3.5574 no .
C80 H110 2.7929 no .
C80 H113 3.2677 no .
C80 H115 3.2361 no .
C81 H101 3.3399 no .
C81 H102 2.7466 no .
C81 H111 2.5049 no .
C81 H114 3.2186 no .
C81 H116 3.2397 no .
C82 H102 3.5947 no .
C82 H115 3.2122 no .
C83 H112 3.2165 no .
C83 H116 3.2491 no .
C84 H113 3.2131 no .
C84 H119 3.3036 no .
C85 H102 3.3649 no .
C85 H105 3.2881 no .
C85 H110 3.4415 no .
C85 H111 3.2816 no .
C85 H112 3.2312 no .
C85 H114 3.2532 no .
C85 H119 3.0527 no .
C86 H94 3.4524 no .
C86 H104 2.5411 no .
C86 H105 3.1017 no .
C86 H106 2.5475 no .
C86 H107 3.1106 no .
C86 H119 3.3093 no .
C86 H120 2.6901 no .
C86 H122 3.3424 no .
C86 H123 2.7104 no .
C87 H104 3.2376 no .
C87 H105 2.4747 no .
C87 H106 3.2680 no .
C87 H107 2.5215 no .
C87 H116 3.3482 no .
C87 H117 2.6933 no .
C87 H118 3.3028 no .
C87 H121 3.2854 no .
C87 H123 2.7142 no .
C88 H107 3.5178 no .
C88 H117 2.6043 no .
C88 H118 3.1819 no .
C88 H119 3.1834 no .
C88 H120 2.5836 no .
C89 H117 2.6765 no .
C89 H120 2.6384 no .
C89 H124 2.6828 no .
C89 H125 2.7118 no .
C89 H126 3.3391 no .
C90 H121 2.7121 no .
C90 H122 2.6887 no .
C90 H123 3.3355 no .
H1 H13 2.8716 no .
H1 H14 2.2020 no .
H1 H17 3.0716 no .
H1 H19 2.7483 no .
H1 H20 2.5609 no .
H1 H21 3.5648 no .
H1 H22 3.2186 no .
H1 H25 2.4483 no .
H1 H26 3.0760 no .
H2 H32 3.2918 no .
H3 H32 2.1208 no .
H4 H52 3.0472 no .
H4 H53 2.4394 no .
H4 H55 3.1294 no .
H4 H58 2.7544 no .
H4 H59 2.3449 no .
H4 H60 3.3911 no .
H4 H61 2.9069 no .
H4 H64 2.2446 no .
H4 H65 3.1235 no .
H5 H71 3.2712 no .
H6 H71 2.1057 no .
H7 H92 3.1184 no .
H7 H93 2.3607 no .
H7 H94 3.1001 no .
H7 H97 2.7513 no .
H7 H98 2.4355 no .
H7 H99 3.4396 no .
H7 H100 2.8565 no .
H7 H102 3.5935 no .
H7 H103 2.2542 no .
H7 H104 3.0275 no .
H8 H110 3.1922 no .
H9 H110 2.3007 no .
H10 H13 2.9263 no .
H10 H14 3.5839 no .
H10 H15 2.5583 no .
H10 H16 2.9924 no .
H10 H18 2.6060 no .
H11 H13 3.5418 no .
H11 H15 3.5868 no .
H11 H16 2.4712 no .
H11 H17 3.5421 no .
H11 H18 2.9730 no .
H12 H13 2.4922 no .
H12 H14 3.5535 no .
H12 H15 3.0154 no .
H12 H16 3.5342 no .
H13 H17 3.5745 no .
H13 H18 3.5694 no .
H14 H16 3.5690 no .
H14 H17 2.5369 no .
H14 H18 2.9760 no .
H14 H26 3.3240 no .
H15 H16 3.5738 no .
H15 H17 2.9878 no .
H15 H18 2.5366 no .
H16 H31 3.0621 no .
H17 H26 3.5915 no .
H17 H28 2.5901 no .
H17 H31 2.9390 no .
H17 H40 3.5204 no .
H19 H20 2.5967 no .
H19 H21 2.2384 no .
H19 H31 2.3442 no .
H19 H32 3.4763 no .
H19 H33 2.5370 no .
H20 H22 2.2345 no .
H20 H23 2.7379 no .
H20 H25 3.3221 no .
H20 H33 3.4741 no .
H21 H22 2.7403 no .
H21 H23 2.2348 no .
H21 H33 2.2127 no .
H22 H24 2.5856 no .
H22 H25 2.2345 no .
H23 H24 2.2306 no .
H23 H25 2.7973 no .
H23 H33 2.4560 no .
H23 H38 3.0029 no .
H24 H26 3.3120 no .
H24 H27 2.6693 no .
H24 H33 2.8867 no .
H24 H34 3.1066 no .
H24 H38 3.4716 no .
H25 H26 2.4193 no .
H25 H27 2.6237 no .
H26 H28 3.2215 no .
H26 H39 2.7323 no .
H26 H40 2.5534 no .
H26 H42 3.4250 no .
H27 H34 2.5119 no .
H27 H39 3.0639 no .
H27 H40 3.5048 no .
H27 H41 2.6742 no .
H27 H42 2.4700 no .
H28 H30 2.7611 no .
H28 H31 3.1598 no .
H28 H39 3.5092 no .
H28 H40 2.4599 no .
H28 H41 3.5804 no .
H29 H30 2.4843 no .
H29 H31 3.4819 no .
H29 H40 3.4341 no .
H29 H41 2.5009 no .
H29 H42 3.4587 no .
H29 H46 3.5151 no .
H32 H33 2.2876 no .
H32 H38 3.2807 no .
H33 H34 3.5850 no .
H33 H38 2.2680 no .
H34 H35 2.3280 no .
H34 H41 2.2637 no .
H34 H42 3.2375 no .
H35 H36 2.2964 no .
H35 H41 3.3420 no .
H36 H37 2.3042 no .
H37 H38 2.3213 no .
H39 H41 3.5797 no .
H39 H42 2.5298 no .
H39 H43 2.8412 no .
H39 H44 3.4802 no .
H39 H45 2.0980 no .
H40 H45 3.5454 no .
H41 H45 3.5949 no .
H42 H43 3.5590 no .
H42 H44 2.9642 no .
H42 H45 2.1768 no .
H43 H46 3.5449 no .
H43 H47 2.5017 no .
H43 H48 2.9958 no .
H44 H46 3.5473 no .
H44 H47 2.9198 no .
H44 H48 2.5169 no .
H45 H47 3.5378 no .
H45 H48 3.5527 no .
H49 H52 3.5603 no .
H49 H54 3.5643 no .
H49 H55 3.5231 no .
H49 H56 2.4411 no .
H49 H57 2.9822 no .
H50 H52 2.5329 no .
H50 H53 3.5762 no .
H50 H54 2.9833 no .
H50 H56 3.5165 no .
H51 H52 2.9740 no .
H51 H53 3.5724 no .
H51 H54 2.5331 no .
H51 H56 2.9905 no .
H51 H57 2.6471 no .
H52 H55 3.5531 no .
H52 H57 3.5924 no .
H53 H55 2.5023 no .
H53 H56 3.5369 no .
H53 H57 2.9218 no .
H53 H65 3.3845 no .
H54 H55 3.0565 no .
H54 H57 2.5944 no .
H55 H65 3.0363 no .
H55 H67 2.5103 no .
H55 H70 3.2853 no .
H55 H79 3.0851 no .
H56 H67 3.1827 no .
H56 H70 3.1310 no .
H57 H67 3.3274 no .
H57 H79 3.5939 no .
H58 H59 2.6056 no .
H58 H60 2.2712 no .
H58 H70 2.4024 no .
H58 H71 3.5599 no .
H58 H72 2.6026 no .
H59 H61 2.2147 no .
H59 H62 2.7237 no .
H59 H64 3.3062 no .
H59 H72 3.4658 no .
H60 H61 2.7224 no .
H60 H62 2.2147 no .
H60 H72 2.2098 no .
H61 H63 2.5686 no .
H61 H64 2.2387 no .
H61 H72 3.5825 no .
H62 H63 2.2382 no .
H62 H64 2.8172 no .
H62 H72 2.3984 no .
H62 H73 2.7964 no .
H63 H65 3.3033 no .
H63 H66 2.6310 no .
H63 H72 2.8606 no .
H63 H73 3.2946 no .
H63 H77 3.2632 no .
H64 H65 2.4127 no .
H64 H66 2.5909 no .
H64 H72 3.5986 no .
H65 H67 3.1977 no .
H65 H78 2.6641 no .
H65 H79 2.5421 no .
H65 H80 3.4236 no .
H66 H77 2.6626 no .
H66 H78 3.0081 no .
H66 H79 3.4912 no .
H66 H80 2.4549 no .
H66 H81 2.7165 no .
H67 H69 2.7971 no .
H67 H70 3.1626 no .
H67 H78 3.5178 no .
H67 H79 2.4343 no .
H67 H81 3.5552 no .
H68 H69 2.4496 no .
H68 H70 3.4454 no .
H68 H79 3.3973 no .
H68 H80 3.4500 no .
H68 H81 2.4645 no .
H71 H72 2.2771 no .
H71 H73 3.4140 no .
H71 H77 3.5113 no .
H72 H73 2.3029 no .
H72 H77 3.5722 no .
H73 H74 2.3209 no .
H74 H75 2.3144 no .
H75 H76 2.2874 no .
H76 H77 2.2977 no .
H76 H80 3.5514 no .
H76 H81 3.2181 no .
H77 H80 3.2424 no .
H77 H81 2.2530 no .
H78 H80 2.5729 no .
H78 H82 3.5182 no .
H78 H83 2.9645 no .
H78 H84 2.1400 no .
H79 H84 3.5715 no .
H80 H82 2.8679 no .
H80 H83 3.5619 no .
H80 H84 2.2049 no .
H82 H85 3.0334 no .
H82 H86 2.5389 no .
H82 H87 3.5987 no .
H83 H85 2.5018 no .
H83 H86 2.8985 no .
H83 H87 3.5586 no .
H84 H85 3.5572 no .
H84 H86 3.5601 no .
H88 H91 3.5876 no .
H88 H92 3.5382 no .
H88 H94 3.5356 no .
H88 H95 2.4641 no .
H88 H96 2.9714 no .
H89 H91 2.5597 no .
H89 H92 2.9177 no .
H89 H93 3.5870 no .
H89 H95 2.9780 no .
H89 H96 2.5942 no .
H90 H91 3.0116 no .
H90 H92 2.4775 no .
H90 H93 3.5426 no .
H90 H95 3.5076 no .
H90 H96 3.5835 no .
H91 H94 2.9415 no .
H91 H95 3.5393 no .
H91 H96 2.4953 no .
H92 H94 3.5297 no .
H92 H96 3.5340 no .
H93 H94 2.4957 no .
H93 H95 3.5439 no .
H93 H96 2.9524 no .
H93 H104 3.1521 no .
H94 H104 2.8931 no .
H94 H106 2.4536 no .
H94 H109 3.0572 no .
H94 H118 2.7433 no .
H95 H106 3.0643 no .
H95 H109 2.8248 no .
H96 H106 3.1372 no .
H96 H118 3.0892 no .
H97 H98 2.5780 no .
H97 H99 2.2601 no .
H97 H109 2.4897 no .
H97 H110 3.3534 no .
H97 H111 2.7251 no .
H98 H100 2.1980 no .
H98 H101 2.6840 no .
H98 H103 3.3717 no .
H98 H111 3.5009 no .
H99 H100 2.7321 no .
H99 H101 2.1976 no .
H99 H111 2.2350 no .
H100 H102 2.6067 no .
H100 H103 2.2316 no .
H100 H111 3.5784 no .
H101 H102 2.2355 no .
H101 H103 2.7981 no .
H101 H111 2.3909 no .
H101 H112 2.7466 no .
H102 H104 3.3584 no .
H102 H105 2.7146 no .
H102 H111 2.7234 no .
H102 H112 2.8151 no .
H103 H104 2.4276 no .
H103 H105 2.6037 no .
H103 H111 3.5524 no .
H104 H106 3.3105 no .
H104 H117 2.5736 no .
H104 H118 2.5720 no .
H104 H120 3.3129 no .
H105 H116 3.1852 no .
H105 H117 3.0597 no .
H105 H118 3.5599 no .
H105 H119 2.6123 no .
H105 H120 2.4002 no .
H106 H108 2.7335 no .
H106 H109 3.0573 no .
H106 H117 3.4827 no .
H106 H118 2.3795 no .
H106 H119 3.5723 no .
H107 H108 2.4824 no .
H107 H109 3.4446 no .
H107 H116 3.3484 no .
H107 H118 3.4078 no .
H107 H119 2.4802 no .
H107 H120 3.4775 no .
H110 H111 2.2317 no .
H110 H116 3.4028 no .
H111 H112 2.2769 no .
H111 H116 3.5893 no .
H112 H113 2.3111 no .
H113 H114 2.2950 no .
H114 H115 2.3091 no .
H115 H116 2.3180 no .
H115 H119 2.9626 no .
H116 H119 2.5182 no .
H117 H120 2.5808 no .
H117 H121 3.5470 no .
H117 H122 2.9515 no .
H117 H123 2.1574 no .
H118 H123 3.5742 no .
H119 H123 3.5749 no .
H120 H121 2.8690 no .
H120 H122 3.5277 no .
H120 H123 2.1459 no .
H121 H124 2.5272 no .
H121 H125 3.0118 no .
H121 H126 3.5742 no .
H122 H124 2.9411 no .
H122 H125 2.5349 no .
H122 H126 3.5706 no .
H123 H124 3.5605 no .
H123 H125 3.5728 no .
S1 H5 2.9455 no 2_657
S2 H3 3.4812 no 3_545
S2 H8 3.1879 no 2_656
S3 H2 3.0712 no .
O1 H5 3.4777 no .
O1 H5 1.9544 no 2_657
O1 H6 2.3992 no .
O1 H6 3.2655 no 2_657
O1 H44 2.6674 no 3_545
O1 H71 3.1836 no .
O2 H7 2.0678 no .
O2 H75 3.2003 no .
O2 H76 2.5135 no .
O2 H92 3.2581 no .
O2 H93 2.8023 no .
O2 H98 3.3643 no .
O2 H100 2.7349 no .
O2 H103 2.6512 no .
O3 H85 3.4260 no 3_445
O3 H87 2.9936 no 3_445
O4 H60 3.4910 no 3_455
O4 H71 2.6940 no 3_455
O4 H72 2.8039 no 3_455
O4 H73 3.3144 no 3_455
O5 H2 3.2755 no 3_545
O5 H3 2.1320 no 3_545
O5 H8 2.1961 no 2_656
O5 H9 3.3899 no 2_656
O5 H32 3.1274 no 3_545
O5 H82 2.9524 no 3_545
O6 H1 2.1669 no 2_657
O6 H13 2.9678 no 2_657
O6 H14 2.6225 no 2_657
O6 H20 3.5708 no 2_657
O6 H22 3.0816 no 2_657
O6 H25 2.5722 no 2_657
O6 H26 3.4986 no 2_657
O6 H35 2.6874 no 3_545
O8 H32 2.9648 no .
O8 H33 3.2307 no .
O8 H38 3.3251 no .
O9 H2 2.0356 no .
O9 H3 3.3781 no .
O9 H8 3.1851 no 4_556
O9 H9 2.2141 no 4_556
O9 H110 3.0519 no 4_556
O10 H4 2.1161 no 2_656
O10 H52 3.2200 no 2_656
O10 H53 2.7187 no 2_656
O10 H59 3.4859 no 2_656
O10 H61 2.8671 no 2_656
O10 H64 2.4814 no 2_656
O10 H114 2.3608 no 4_556
O10 H115 3.4119 no 4_556
O11 H61 3.0850 no .
O11 H62 3.2065 no .
O11 H63 3.5671 no .
O11 H107 3.1101 no 2_656
O11 H108 3.3138 no 2_656
O12 H126 2.7860 no 2_656
O13 H89 3.3787 no 3_445
O13 H90 3.2052 no 3_445
O13 H101 3.3855 no .
O13 H111 3.4982 no .
O13 H112 2.5298 no .
O13 H121 3.5225 no 3_455
O13 H124 2.4810 no 3_455
O14 H88 3.5854 no 3_445
O14 H90 3.0532 no 3_445
O14 H110 3.0096 no 2_556
O14 H111 3.2798 no 2_556
O14 H124 3.5938 no 3_455
O14 H124 3.4455 no 4_556
O15 H23 2.6071 no 3_445
O15 H23 2.6071 no 4_547
O15 H38 3.1681 no 3_445
O15 H38 3.1681 no 4_547
O16 H23 3.3460 no 3_445
O16 H38 3.2862 no 4_547
O16 H40 2.9453 no 2_557
O16 H87 3.3477 no 4_547
N1 H5 3.0768 no 2_657
N2 H7 3.3216 no .
N2 H8 2.7916 no 4_556
N2 H9 3.0348 no 4_556
N2 H59 3.1626 no 3_455
N2 H80 3.5690 no .
N2 H82 3.3868 no .
N2 H92 2.7918 no .
N2 H93 3.4719 no .
N3 H8 3.1928 no 2_656
N4 H1 3.1481 no 2_657
N4 H5 3.1050 no 2_657
N4 H6 3.2464 no 2_657
N4 H13 3.0959 no 2_657
N4 H20 3.0158 no .
N4 H20 3.2481 no 2_657
N4 H22 3.5303 no 2_657
N4 H42 3.4397 no 3_545
N4 H44 3.2789 no 3_545
N4 H45 3.5798 no 3_545
N5 H2 3.3383 no .
N6 H2 2.9297 no 4_546
N6 H3 3.1621 no 4_546
N6 H4 3.0390 no 2_656
N6 H52 3.0919 no 2_656
N6 H59 3.2627 no 2_656
N6 H61 3.5203 no 2_656
C2 H48 3.4030 no 3_545
C2 H56 3.1337 no 3_445
C2 H57 3.5225 no 3_445
C3 H5 3.2604 no 2_657
C3 H27 3.4408 no 4_547
C6 H5 3.5742 no 2_657
C6 H22 3.2925 no 2_657
C7 H22 3.1520 no 2_657
C7 H23 3.3972 no 2_657
C15 H76 2.9591 no .
C16 H76 2.7649 no .
C17 H76 3.3977 no .
C17 H81 3.3550 no .
C19 H7 3.0262 no .
C19 H59 3.5606 no 3_455
C19 H76 2.8060 no .
C19 H92 3.2035 no .
C19 H93 3.3059 no .
C19 H100 3.5257 no .
C21 H58 3.3239 no 3_455
C22 H14 3.5574 no 4_557
C22 H58 3.2912 no 3_455
C22 H70 2.9698 no 3_455
C23 H70 3.4686 no 3_455
C24 H47 3.3467 no 3_555
C24 H49 3.4771 no 3_455
C25 H86 3.4454 no .
C27 H60 3.5689 no 3_455
C27 H71 3.1077 no 3_455
C27 H72 3.4311 no 3_455
C28 H71 3.5373 no 3_455
C29 H6 3.5972 no 3_455
C29 H12 3.3441 no 3_455
C29 H43 2.8827 no 2_557
C29 H44 3.5032 no 2_557
C29 H45 3.1526 no 2_557
C29 H71 3.4887 no 3_455
C30 H11 3.5603 no 3_455
C30 H12 3.5428 no 3_455
C30 H37 3.5815 no 3_445
C30 H49 3.0188 no 1_455
C30 H51 3.2747 no 1_455
C30 H73 3.0383 no 3_455
C30 H85 3.3142 no 3_445
C30 H86 3.2673 no 3_445
C32 H46 3.3153 no 1_655
C32 H47 3.2537 no 1_655
C32 H48 3.4386 no 1_655
C32 H74 3.3322 no 3_555
C32 H86 3.3833 no 3_545
C33 H8 3.4505 no 2_656
C33 H120 3.4457 no 3_555
C34 H10 3.4082 no 3_555
C34 H11 3.2416 no 3_555
C36 H8 3.5134 no 2_656
C37 H117 3.3992 no .
C37 H122 3.1639 no .
C38 H117 3.3683 no .
C38 H118 3.3469 no .
C41 H91 3.0899 no .
C45 H35 3.0665 no 3_545
C46 H35 3.0780 no 3_545
C47 H41 3.1973 no 3_545
C47 H42 3.4245 no 3_545
C48 H41 3.5768 no 3_545
C49 H1 2.9951 no 2_657
C49 H13 3.1760 no 2_657
C49 H14 3.4120 no 2_657
C49 H20 3.5017 no .
C49 H22 3.2866 no 2_657
C49 H25 3.5378 no 2_657
C49 H35 3.0833 no 3_545
C49 H42 3.5703 no 3_545
C51 H48 2.9164 no 3_545
C51 H117 3.0728 no .
C51 H123 3.4233 no .
C52 H11 3.4411 no .
C52 H48 3.5124 no 3_545
C52 H51 3.2149 no 3_445
C52 H104 3.3314 no .
C52 H105 3.5046 no .
C52 H117 3.0165 no .
C52 H123 3.5258 no .
C53 H16 3.3852 no .
C53 H31 3.2086 no .
C53 H103 3.3653 no .
C53 H104 2.9674 no .
C53 H105 3.4627 no .
C54 H19 2.9882 no .
C54 H31 2.8995 no .
C54 H93 3.5062 no .
C54 H104 3.5961 no .
C55 H19 3.1945 no .
C56 H113 3.2874 no 3_555
C57 H32 3.2753 no .
C57 H91 3.4959 no .
C57 H92 3.4560 no .
C59 H3 3.5647 no .
C59 H50 3.4158 no 3_455
C59 H92 3.4527 no .
C60 H38 3.5066 no .
C60 H46 2.9346 no 3_555
C60 H47 3.4880 no 3_555
C60 H50 3.5209 no 3_455
C61 H2 3.4806 no .
C62 H88 2.8557 no 2_656
C62 H89 3.4738 no 2_656
C62 H113 3.3253 no 3_555
C63 H2 2.9233 no .
C63 H66 3.1048 no .
C63 H80 2.9564 no .
C63 H84 3.3460 no .
C64 H95 2.8892 no 2_656
C64 H96 3.2477 no 2_656
C65 H115 3.4742 no 4_556
C66 H125 3.0199 no 3_455
C67 H125 3.4583 no 3_455
C68 H75 3.4550 no .
C71 H75 3.3805 no .
C73 H106 3.4003 no 2_656
C73 H126 3.3246 no 2_656
C75 H114 3.3559 no 4_556
C76 H114 3.4836 no 4_556
C76 H115 3.3912 no 4_556
C77 H115 3.5723 no 4_556
C79 H4 2.9086 no 2_656
C79 H52 3.3197 no 2_656
C79 H53 3.3762 no 2_656
C79 H61 3.1964 no 2_656
C79 H64 3.5379 no 2_656
C79 H114 3.1625 no 4_556
C79 H115 3.4751 no 4_556
C81 H89 3.4785 no 3_445
C82 H65 3.5516 no 3_445
C82 H78 3.2133 no 3_445
C82 H79 3.5618 no 3_445
C82 H89 2.9982 no 3_445
C83 H53 3.1727 no 3_445
C83 H109 3.1729 no 4_546
C84 H53 3.3969 no 3_445
C84 H97 2.9715 no 4_546
C84 H109 3.5215 no 4_546
C86 H62 3.4348 no .
C86 H63 3.0494 no .
C87 H54 3.4679 no 3_445
C87 H126 3.4564 no 2_656
C89 H62 3.0681 no .
C90 H99 3.0900 no 3_545
C90 H107 3.1519 no 2_656
C91 H88 3.5816 no 3_445
C91 H90 3.3096 no 3_445
C91 H124 2.8143 no 3_455
C91 H124 3.3372 no 4_556
C92 H83 3.4015 no 3_445
C92 H90 2.8920 no 3_445
C92 H110 3.0838 no 2_556
C92 H121 3.3179 no 3_455
C93 H23 3.1787 no 3_445
C93 H23 3.2630 no 4_547
C93 H37 3.3355 no 3_445
C93 H37 3.3854 no 4_547
C93 H38 3.4249 no 3_445
C93 H38 3.0844 no 4_547
C94 H37 2.8643 no 3_445
C94 H37 2.8643 no 4_547
C94 H39 3.3982 no .
C94 H39 3.3982 no 2_557
C94 H43 2.8683 no .
C94 H43 2.8683 no 2_557
C95 H22 3.4095 no 3_445
C95 H23 3.3938 no 3_445
C95 H23 3.5836 no 4_547
C95 H24 3.3884 no 3_445
C95 H38 3.5203 no 4_547
C95 H40 3.5078 no 2_557
C95 H68 2.8707 no 4_547
C95 H87 3.0679 no 4_547
H1 O6 2.1669 no 2_657
H1 N4 3.1481 no 2_657
H1 C49 2.9951 no 2_657
H1 H5 2.5540 no 2_657
H2 S3 3.0712 no .
H2 O5 3.2755 no 3_455
H2 O9 2.0356 no .
H2 N5 3.3383 no .
H2 N6 2.9297 no 4_556
H2 C61 3.4806 no .
H2 C63 2.9233 no .
H2 H7 2.8580 no .
H2 H8 2.7029 no 4_556
H2 H9 2.5752 no 4_556
H2 H82 3.4217 no .
H2 H84 3.5433 no .
H2 H90 3.5071 no .
H2 H92 2.1853 no .
H2 H93 2.9945 no .
H2 H98 3.5899 no .
H3 S2 3.4812 no 3_455
H3 O5 2.1320 no 3_455
H3 O9 3.3781 no .
H3 N6 3.1621 no 4_556
H3 C59 3.5647 no .
H3 H8 2.5670 no 4_556
H3 H9 3.1101 no 4_556
H3 H59 3.0747 no 3_455
H3 H80 3.5009 no .
H3 H82 2.7959 no .
H3 H84 3.5009 no .
H3 H92 3.1015 no .
H4 O10 2.1161 no 2_656
H4 N6 3.0390 no 2_656
H4 C79 2.9086 no 2_656
H4 H8 2.5335 no 2_656
H5 S1 2.9455 no 2_657
H5 O1 3.4777 no .
H5 O1 1.9544 no 2_657
H5 N1 3.0768 no 2_657
H5 N4 3.1050 no 2_657
H5 C3 3.2604 no 2_657
H5 C6 3.5742 no 2_657
H5 H1 2.5540 no 2_657
H5 H5 3.0541 no 2_657
H5 H6 2.7661 no 2_657
H5 H13 2.5988 no 2_657
H5 H14 3.2971 no 2_657
H5 H20 3.5272 no .
H5 H20 2.7739 no 2_657
H5 H44 3.5078 no 3_545
H5 H45 3.5096 no 3_545
H6 O1 2.3992 no .
H6 O1 3.2655 no 2_657
H6 N4 3.2464 no 2_657
H6 C29 3.5972 no 3_545
H6 H5 2.7661 no 2_657
H6 H6 3.1886 no 2_657
H6 H13 3.5938 no 2_657
H6 H20 2.7243 no .
H6 H20 3.5764 no 2_657
H6 H42 3.5192 no 3_545
H6 H44 2.8866 no 3_545
H6 H45 3.4616 no 3_545
H7 O2 2.0678 no .
H7 N2 3.3216 no .
H7 C19 3.0262 no .
H7 H2 2.8580 no .
H8 S2 3.1879 no 2_656
H8 O5 2.1961 no 2_656
H8 O9 3.1851 no 4_546
H8 N2 2.7916 no 4_546
H8 N3 3.1928 no 2_656
H8 C33 3.4505 no 2_656
H8 C36 3.5134 no 2_656
H8 H2 2.7029 no 4_546
H8 H3 2.5670 no 4_546
H8 H4 2.5335 no 2_656
H8 H52 2.7876 no 2_656
H8 H53 3.3852 no 2_656
H8 H59 2.6962 no 2_656
H8 H61 3.4340 no 2_656
H9 O5 3.3899 no 2_656
H9 O9 2.2141 no 4_546
H9 N2 3.0348 no 4_546
H9 H2 2.5752 no 4_546
H9 H3 3.1101 no 4_546
H9 H59 3.4674 no 2_656
H9 H98 3.4981 no 4_546
H10 C34 3.4082 no 3_445
H10 H36 3.0506 no 1_545
H10 H56 2.6229 no 3_445
H10 H57 3.3760 no 3_445
H11 C30 3.5603 no 3_545
H11 C34 3.2416 no 3_445
H11 C52 3.4411 no .
H11 H47 3.3931 no 3_545
H11 H48 2.8590 no 3_545
H11 H49 3.2853 no 3_445
H11 H51 3.4101 no 3_445
H11 H56 2.7730 no 3_445
H11 H57 2.8565 no 3_445
H11 H74 3.3033 no .
H12 C29 3.3441 no 3_545
H12 C30 3.5428 no 3_545
H12 H43 3.1000 no 3_545
H12 H44 2.7711 no 3_545
H12 H45 3.4499 no 4_547
H12 H47 3.2604 no 3_545
H12 H48 3.0581 no 3_545
H13 O6 2.9678 no 2_657
H13 N4 3.0959 no 2_657
H13 C49 3.1760 no 2_657
H13 H5 2.5988 no 2_657
H13 H6 3.5938 no 2_657
H13 H27 3.1795 no 4_547
H13 H35 3.5029 no 4_547
H13 H42 2.7754 no 4_547
H13 H45 3.4404 no 4_547
H14 O6 2.6225 no 2_657
H14 C22 3.5574 no 4_547
H14 C49 3.4120 no 2_657
H14 H5 3.2971 no 2_657
H14 H35 3.1360 no 4_547
H15 H24 3.4696 no 4_547
H15 H27 2.8400 no 4_547
H16 C53 3.3852 no .
H16 H57 3.0747 no 3_445
H16 H75 3.1225 no .
H18 H57 3.5535 no 3_445
H18 H67 3.0501 no 3_445
H19 C54 2.9882 no .
H19 C55 3.1945 no .
H19 H76 2.6749 no .
H19 H77 3.0087 no .
H19 H81 3.3860 no .
H20 O6 3.5708 no 2_657
H20 N4 3.0158 no .
H20 N4 3.2481 no 2_657
H20 C49 3.5017 no .
H20 H5 3.5272 no .
H20 H5 2.7739 no 2_657
H20 H6 2.7243 no .
H20 H6 3.5764 no 2_657
H20 H20 3.4932 no 2_657
H20 H22 3.0507 no 2_657
H21 H22 3.1958 no 2_657
H21 H68 3.4614 no .
H21 H77 3.3108 no .
H21 H81 3.0129 no .
H22 O6 3.0816 no 2_657
H22 N4 3.5303 no 2_657
H22 C6 3.2925 no 2_657
H22 C7 3.1520 no 2_657
H22 C49 3.2866 no 2_657
H22 C95 3.4095 no 3_555
H22 H20 3.0507 no 2_657
H22 H21 3.1958 no 2_657
H22 H22 2.8397 no 2_657
H22 H23 2.9808 no 2_657
H22 H69 3.4375 no 2_657
H23 O15 2.6071 no 3_555
H23 O16 3.3460 no 3_555
H23 C7 3.3972 no 2_657
H23 C93 3.1787 no 3_555
H23 C93 3.2630 no 4_557
H23 C95 3.3938 no 3_555
H23 C95 3.5836 no 4_557
H23 H22 2.9808 no 2_657
H23 H23 2.9852 no 2_657
H24 C95 3.3884 no 3_555
H24 H15 3.4696 no 4_557
H25 O6 2.5722 no 2_657
H25 C49 3.5378 no 2_657
H25 H69 3.3446 no 2_657
H26 O6 3.4986 no 2_657
H26 H36 3.2522 no 4_547
H27 C3 3.4408 no 4_557
H27 H13 3.1795 no 4_557
H27 H15 2.8400 no 4_557
H28 H85 3.5525 no 3_445
H28 H87 3.4144 no 3_445
H29 H60 2.9613 no 3_455
H30 H76 3.3590 no .
H30 H100 3.0731 no .
H31 C53 3.2086 no .
H31 C54 2.8995 no .
H31 H75 2.9688 no .
H31 H76 2.3544 no .
H32 O5 3.1274 no 3_455
H32 O8 2.9648 no .
H32 C57 3.2753 no .
H32 H80 3.0701 no .
H32 H81 3.1025 no .
H32 H82 3.1594 no .
H33 O8 3.2307 no .
H33 H81 3.0861 no .
H34 H58 3.0722 no 3_455
H35 O6 2.6874 no 3_455
H35 C45 3.0665 no 3_455
H35 C46 3.0780 no 3_455
H35 C49 3.0833 no 3_455
H35 H13 3.5029 no 4_557
H35 H14 3.1360 no 4_557
H35 H58 3.0497 no 3_455
H35 H69 3.3727 no 3_455
H35 H70 2.3910 no 3_455
H36 H10 3.0506 no 1_565
H36 H26 3.2522 no 4_557
H36 H39 3.3218 no 4_557
H36 H40 3.5754 no 4_557
H36 H56 3.5811 no 3_455
H36 H70 3.3126 no 3_455
H37 C30 3.5815 no 3_555
H37 C93 3.3355 no 3_555
H37 C93 3.3854 no 4_557
H37 C94 2.8643 no 3_555
H37 H39 3.5217 no 4_557
H37 H43 3.2576 no 3_555
H37 H47 2.6395 no 3_555
H37 H49 3.3985 no 3_455
H38 O8 3.3251 no .
H38 O15 3.1681 no 3_555
H38 O16 3.2862 no 4_557
H38 C60 3.5066 no .
H38 C93 3.4249 no 3_555
H38 C93 3.0844 no 4_557
H38 C95 3.5203 no 4_557
H38 H86 2.9115 no .
H38 H87 3.3418 no .
H39 C94 3.3982 no .
H39 H36 3.3218 no 4_547
H39 H37 3.5217 no 4_547
H39 H43 3.5263 no 2_557
H40 O16 2.9453 no 2_557
H40 C95 3.5078 no 2_557
H40 H36 3.5754 no 4_547
H41 C47 3.1973 no 3_455
H41 C48 3.5768 no 3_455
H41 H58 3.0911 no 3_455
H41 H60 2.8343 no 3_455
H41 H71 3.0204 no 3_455
H41 H72 2.9817 no 3_455
H42 N4 3.4397 no 3_455
H42 C47 3.4245 no 3_455
H42 C49 3.5703 no 3_455
H42 H6 3.5192 no 3_455
H42 H13 2.7754 no 4_557
H42 H71 2.8924 no 3_455
H43 C29 2.8827 no 2_557
H43 C94 2.8683 no .
H43 H12 3.1000 no 3_455
H43 H37 3.2576 no 3_445
H43 H39 3.5263 no 2_557
H43 H43 2.3749 no 2_557
H43 H44 3.2822 no 2_557
H43 H45 2.6033 no 2_557
H44 O1 2.6674 no 3_455
H44 N4 3.2789 no 3_455
H44 C29 3.5032 no 2_557
H44 H5 3.5078 no 3_455
H44 H6 2.8866 no 3_455
H44 H12 2.7711 no 3_455
H44 H43 3.2822 no 2_557
H44 H44 3.5214 no 2_557
H44 H45 3.1323 no 2_557
H44 H71 2.9097 no 3_455
H45 N4 3.5798 no 3_455
H45 C29 3.1526 no 2_557
H45 H5 3.5096 no 3_455
H45 H6 3.4616 no 3_455
H45 H12 3.4499 no 4_557
H45 H13 3.4404 no 4_557
H45 H43 2.6033 no 2_557
H45 H44 3.1323 no 2_557
H45 H45 3.2192 no 2_557
H45 H71 3.5985 no 3_455
H46 C32 3.3153 no 1_455
H46 C60 2.9346 no 3_445
H46 H49 3.0024 no 1_455
H46 H50 3.3514 no 1_455
H46 H51 3.0462 no 1_455
H46 H73 2.9105 no 3_455
H46 H85 2.4783 no 3_445
H46 H86 2.7270 no 3_445
H46 H87 3.1503 no 3_445
H47 C24 3.3467 no 3_445
H47 C32 3.2537 no 1_455
H47 C60 3.4880 no 3_445
H47 H11 3.3931 no 3_455
H47 H12 3.2604 no 3_455
H47 H37 2.6395 no 3_445
H47 H49 2.5391 no 1_455
H47 H50 3.5442 no 1_455
H47 H51 3.2500 no 1_455
H47 H85 3.4456 no 3_445
H47 H86 2.9481 no 3_445
H47 H87 3.5447 no 3_445
H48 C2 3.4030 no 3_455
H48 C32 3.4386 no 1_455
H48 C51 2.9164 no 3_455
H48 C52 3.5124 no 3_455
H48 H11 2.8590 no 3_455
H48 H12 3.0581 no 3_455
H48 H49 3.0301 no 1_455
H48 H51 2.9885 no 1_455
H48 H71 3.5418 no 3_455
H48 H73 2.3749 no 3_455
H48 H74 3.4721 no 3_455
H49 C24 3.4771 no 3_545
H49 C30 3.0188 no 1_655
H49 H11 3.2853 no 3_555
H49 H37 3.3985 no 3_545
H49 H46 3.0024 no 1_655
H49 H47 2.5391 no 1_655
H49 H48 3.0301 no 1_655
H49 H86 3.0868 no 3_545
H50 C59 3.4158 no 3_545
H50 C60 3.5209 no 3_545
H50 H46 3.3514 no 1_655
H50 H47 3.5442 no 1_655
H50 H82 2.7808 no 3_545
H50 H83 3.2628 no 3_545
H50 H85 3.4600 no 3_545
H50 H86 2.8403 no 3_545
H51 C30 3.2747 no 1_655
H51 C52 3.2149 no 3_555
H51 H11 3.4101 no 3_555
H51 H46 3.0462 no 1_655
H51 H47 3.2500 no 1_655
H51 H48 2.9885 no 1_655
H51 H73 3.2189 no 3_555
H51 H74 2.4318 no 3_555
H51 H123 3.2463 no 3_555
H52 O10 3.2200 no 2_656
H52 N6 3.0919 no 2_656
H52 C79 3.3197 no 2_656
H52 H8 2.7876 no 2_656
H52 H115 3.5322 no 3_555
H52 H120 3.3796 no 3_555
H53 O10 2.7187 no 2_656
H53 C79 3.3762 no 2_656
H53 C83 3.1727 no 3_555
H53 C84 3.3969 no 3_555
H53 H8 3.3852 no 2_656
H53 H114 2.9035 no 3_555
H53 H115 3.2775 no 3_555
H54 C87 3.4679 no 3_555
H54 H74 3.1364 no 3_555
H54 H105 3.2428 no 3_555
H54 H115 3.4962 no 3_555
H54 H119 3.4355 no 3_555
H54 H120 2.6741 no 3_555
H56 C2 3.1337 no 3_555
H56 H10 2.6229 no 3_555
H56 H11 2.7730 no 3_555
H56 H36 3.5811 no 3_545
H57 C2 3.5225 no 3_555
H57 H10 3.3760 no 3_555
H57 H11 2.8565 no 3_555
H57 H16 3.0747 no 3_555
H57 H18 3.5535 no 3_555
H57 H74 2.9171 no 3_555
H58 C21 3.3239 no 3_545
H58 C22 3.2912 no 3_545
H58 H34 3.0722 no 3_545
H58 H35 3.0497 no 3_545
H58 H41 3.0911 no 3_545
H59 O10 3.4859 no 2_656
H59 N2 3.1626 no 3_545
H59 N6 3.2627 no 2_656
H59 C19 3.5606 no 3_545
H59 H3 3.0747 no 3_545
H59 H8 2.6962 no 2_656
H59 H9 3.4674 no 2_656
H60 O4 3.4910 no 3_545
H60 C27 3.5689 no 3_545
H60 H29 2.9613 no 3_545
H60 H41 2.8343 no 3_545
H61 O10 2.8671 no 2_656
H61 O11 3.0850 no .
H61 N6 3.5203 no 2_656
H61 C79 3.1964 no 2_656
H61 H8 3.4340 no 2_656
H61 H108 3.2847 no 2_656
H61 H117 3.5086 no .
H61 H118 3.5639 no .
H61 H122 3.1277 no .
H61 H125 3.5015 no .
H62 O11 3.2065 no .
H62 C86 3.4348 no .
H62 C89 3.0681 no .
H62 H117 2.8817 no .
H62 H118 3.5979 no .
H62 H122 2.3823 no .
H62 H123 3.0344 no .
H63 O11 3.5671 no .
H63 C86 3.0494 no .
H63 H117 2.6239 no .
H63 H118 2.6719 no .
H64 O10 2.4814 no 2_656
H64 C79 3.5379 no 2_656
H64 H114 3.4582 no 3_555
H64 H118 3.4069 no .
H65 C82 3.5516 no 3_555
H65 H91 3.2151 no .
H65 H113 3.0440 no 3_555
H65 H114 3.1605 no 3_555
H66 C63 3.1048 no .
H66 H91 2.3416 no .
H66 H92 3.4045 no .
H66 H93 3.1701 no .
H67 H18 3.0501 no 3_555
H68 C95 2.8707 no 4_557
H68 H21 3.4614 no .
H69 H22 3.4375 no 2_657
H69 H25 3.3446 no 2_657
H69 H35 3.3727 no 3_545
H70 C22 2.9698 no 3_545
H70 C23 3.4686 no 3_545
H70 H35 2.3910 no 3_545
H70 H36 3.3126 no 3_545
H71 O1 3.1836 no .
H71 O4 2.6940 no 3_545
H71 C27 3.1077 no 3_545
H71 C28 3.5373 no 3_545
H71 C29 3.4887 no 3_545
H71 H41 3.0204 no 3_545
H71 H42 2.8924 no 3_545
H71 H44 2.9097 no 3_545
H71 H45 3.5985 no 3_545
H71 H48 3.5418 no 3_545
H72 O4 2.8039 no 3_545
H72 C27 3.4311 no 3_545
H72 H41 2.9817 no 3_545
H73 O4 3.3144 no 3_545
H73 C30 3.0383 no 3_545
H73 H46 2.9105 no 3_545
H73 H48 2.3749 no 3_545
H73 H51 3.2189 no 3_445
H73 H117 3.2054 no .
H73 H122 3.5070 no .
H73 H123 2.9889 no .
H74 C32 3.3322 no 3_445
H74 H11 3.3033 no .
H74 H48 3.4721 no 3_545
H74 H51 2.4318 no 3_445
H74 H54 3.1364 no 3_445
H74 H57 2.9171 no 3_445
H74 H104 3.4278 no .
H74 H105 3.1714 no .
H74 H117 3.1072 no .
H74 H120 3.3356 no .
H74 H123 3.1755 no .
H75 O2 3.2003 no .
H75 C68 3.4550 no .
H75 C71 3.3805 no .
H75 H16 3.1225 no .
H75 H31 2.9688 no .
H75 H102 3.5118 no .
H75 H103 2.5992 no .
H75 H104 2.7947 no .
H75 H105 3.0760 no .
H76 O2 2.5135 no .
H76 C15 2.9591 no .
H76 C16 2.7649 no .
H76 C17 3.3977 no .
H76 C19 2.8060 no .
H76 H19 2.6749 no .
H76 H30 3.3590 no .
H76 H31 2.3544 no .
H76 H93 3.1942 no .
H77 H19 3.0087 no .
H77 H21 3.3108 no .
H78 C82 3.2133 no 3_555
H78 H91 3.1747 no .
H78 H92 3.5830 no .
H78 H112 3.5323 no 3_555
H78 H113 2.5576 no 3_555
H79 C82 3.5618 no 3_555
H79 H113 3.2311 no 3_555
H80 N2 3.5690 no .
H80 C63 2.9564 no .
H80 H3 3.5009 no .
H80 H32 3.0701 no .
H80 H91 2.7257 no .
H80 H92 2.4941 no .
H80 H93 3.1998 no .
H81 C17 3.3550 no .
H81 H19 3.3860 no .
H81 H21 3.0129 no .
H81 H32 3.1025 no .
H81 H33 3.0861 no .
H82 O5 2.9524 no 3_455
H82 N2 3.3868 no .
H82 H2 3.4217 no .
H82 H3 2.7959 no .
H82 H32 3.1594 no .
H82 H50 2.7808 no 3_455
H82 H92 3.4826 no .
H83 C92 3.4015 no 3_555
H83 H50 3.2628 no 3_455
H83 H121 3.0785 no 1_565
H84 C63 3.3460 no .
H84 H2 3.5433 no .
H84 H3 3.5009 no .
H84 H90 3.2446 no .
H84 H91 3.2507 no .
H84 H92 2.6244 no .
H85 O3 3.4260 no 3_555
H85 C30 3.3142 no 3_555
H85 H28 3.5525 no 3_555
H85 H46 2.4783 no 3_555
H85 H47 3.4456 no 3_555
H85 H50 3.4600 no 3_455
H86 C25 3.4454 no .
H86 C30 3.2673 no 3_555
H86 C32 3.3833 no 3_455
H86 H38 2.9115 no .
H86 H46 2.7270 no 3_555
H86 H47 2.9481 no 3_555
H86 H49 3.0868 no 3_455
H86 H50 2.8403 no 3_455
H87 O3 2.9936 no 3_555
H87 O16 3.3477 no 4_557
H87 C95 3.0679 no 4_557
H87 H28 3.4144 no 3_555
H87 H38 3.3418 no .
H87 H46 3.1503 no 3_555
H87 H47 3.5447 no 3_555
H88 O14 3.5854 no 3_555
H88 C62 2.8557 no 2_656
H88 C91 3.5816 no 3_555
H88 H88 2.2759 no 2_656
H88 H89 2.5786 no 2_656
H88 H90 3.4935 no 2_656
H88 H95 3.4091 no 2_656
H89 O13 3.3787 no 3_555
H89 C62 3.4738 no 2_656
H89 C81 3.4785 no 3_555
H89 C82 2.9982 no 3_555
H89 H88 2.5786 no 2_656
H89 H95 3.4372 no 2_656
H89 H112 3.3032 no 3_555
H89 H113 2.3873 no 3_555
H90 O13 3.2052 no 3_555
H90 O14 3.0532 no 3_555
H90 C91 3.3096 no 3_555
H90 C92 2.8920 no 3_555
H90 H2 3.5071 no .
H90 H84 3.2446 no .
H90 H88 3.4935 no 2_656
H91 C41 3.0899 no .
H91 C57 3.4959 no .
H91 H65 3.2151 no .
H91 H66 2.3416 no .
H91 H78 3.1747 no .
H91 H80 2.7257 no .
H91 H84 3.2507 no .
H91 H113 3.0745 no 3_555
H92 O2 3.2581 no .
H92 N2 2.7918 no .
H92 C19 3.2035 no .
H92 C57 3.4560 no .
H92 C59 3.4527 no .
H92 H2 2.1853 no .
H92 H3 3.1015 no .
H92 H66 3.4045 no .
H92 H78 3.5830 no .
H92 H80 2.4941 no .
H92 H82 3.4826 no .
H92 H84 2.6244 no .
H93 O2 2.8023 no .
H93 N2 3.4719 no .
H93 C19 3.3059 no .
H93 C54 3.5062 no .
H93 H2 2.9945 no .
H93 H66 3.1701 no .
H93 H76 3.1942 no .
H93 H80 3.1998 no .
H94 H95 3.5752 no 2_656
H95 C64 2.8892 no 2_656
H95 H88 3.4091 no 2_656
H95 H89 3.4372 no 2_656
H95 H94 3.5752 no 2_656
H95 H95 2.4891 no 2_656
H95 H96 2.4497 no 2_656
H96 C64 3.2477 no 2_656
H96 H95 2.4497 no 2_656
H96 H96 3.2431 no 2_656
H96 H113 3.5536 no 3_555
H97 C84 2.9715 no 4_556
H97 H115 2.5549 no 4_556
H98 O2 3.3643 no .
H98 H2 3.5899 no .
H98 H9 3.4981 no 4_556
H98 H125 2.9120 no 3_455
H99 C90 3.0900 no 3_455
H99 H115 3.4706 no 4_556
H99 H124 3.0172 no 3_455
H99 H125 2.5040 no 3_455
H99 H126 3.2897 no 3_455
H100 O2 2.7349 no .
H100 C19 3.5257 no .
H100 H30 3.0731 no .
H100 H125 3.5940 no 3_455
H101 O13 3.3855 no .
H101 H124 3.2103 no 3_455
H101 H125 3.1689 no 3_455
H102 H75 3.5118 no .
H103 O2 2.6512 no .
H103 C53 3.3653 no .
H103 H75 2.5992 no .
H104 C52 3.3314 no .
H104 C53 2.9674 no .
H104 C54 3.5961 no .
H104 H74 3.4278 no .
H104 H75 2.7947 no .
H105 C52 3.5046 no .
H105 C53 3.4627 no .
H105 H54 3.2428 no 3_445
H105 H74 3.1714 no .
H105 H75 3.0760 no .
H106 C73 3.4003 no 2_656
H106 H106 2.6381 no 2_656
H106 H107 3.3235 no 2_656
H107 O11 3.1101 no 2_656
H107 C90 3.1519 no 2_656
H107 H106 3.3235 no 2_656
H107 H107 3.5957 no 2_656
H107 H125 3.2845 no 2_656
H107 H126 2.3755 no 2_656
H108 O11 3.3138 no 2_656
H108 H61 3.2847 no 2_656
H108 H114 3.5330 no 4_556
H108 H118 3.5763 no 2_656
H109 C83 3.1729 no 4_556
H109 C84 3.5215 no 4_556
H109 H114 2.6563 no 4_556
H109 H115 3.3266 no 4_556
H110 O9 3.0519 no 4_546
H110 O14 3.0096 no 2_556
H110 C92 3.0838 no 2_556
H111 O13 3.4982 no .
H111 O14 3.2798 no 2_556
H112 O13 2.5298 no .
H112 H78 3.5323 no 3_445
H112 H89 3.3032 no 3_445
H113 C56 3.2874 no 3_445
H113 C62 3.3253 no 3_445
H113 H65 3.0440 no 3_445
H113 H78 2.5576 no 3_445
H113 H79 3.2311 no 3_445
H113 H89 2.3873 no 3_445
H113 H91 3.0745 no 3_445
H113 H96 3.5536 no 3_445
H114 O10 2.3608 no 4_546
H114 C75 3.3559 no 4_546
H114 C76 3.4836 no 4_546
H114 C79 3.1625 no 4_546
H114 H53 2.9035 no 3_445
H114 H64 3.4582 no 3_445
H114 H65 3.1605 no 3_445
H114 H108 3.5330 no 4_546
H114 H109 2.6563 no 4_546
H115 O10 3.4119 no 4_546
H115 C65 3.4742 no 4_546
H115 C76 3.3912 no 4_546
H115 C77 3.5723 no 4_546
H115 C79 3.4751 no 4_546
H115 H52 3.5322 no 3_445
H115 H53 3.2775 no 3_445
H115 H54 3.4962 no 3_445
H115 H97 2.5549 no 4_546
H115 H99 3.4706 no 4_546
H115 H109 3.3266 no 4_546
H117 C37 3.3992 no .
H117 C38 3.3683 no .
H117 C51 3.0728 no .
H117 C52 3.0165 no .
H117 H61 3.5086 no .
H117 H62 2.8817 no .
H117 H63 2.6239 no .
H117 H73 3.2054 no .
H117 H74 3.1072 no .
H118 C38 3.3469 no .
H118 H61 3.5639 no .
H118 H62 3.5979 no .
H118 H63 2.6719 no .
H118 H64 3.4069 no .
H118 H108 3.5763 no 2_656
H119 H54 3.4355 no 3_445
H119 H126 3.1830 no 2_656
H120 C33 3.4457 no 3_445
H120 H52 3.3796 no 3_445
H120 H54 2.6741 no 3_445
H120 H74 3.3356 no .
H121 O13 3.5225 no 3_545
H121 C92 3.3179 no 3_545
H121 H83 3.0785 no 1_545
H122 C37 3.1639 no .
H122 H61 3.1277 no .
H122 H62 2.3823 no .
H122 H73 3.5070 no .
H123 C51 3.4233 no .
H123 C52 3.5258 no .
H123 H51 3.2463 no 3_445
H123 H62 3.0344 no .
H123 H73 2.9889 no .
H123 H74 3.1755 no .
H124 O13 2.4810 no 3_545
H124 O14 3.5938 no 3_545
H124 O14 3.4455 no 4_546
H124 C91 2.8143 no 3_545
H124 C91 3.3372 no 4_546
H124 H99 3.0172 no 3_545
H124 H101 3.2103 no 3_545
H125 C66 3.0199 no 3_545
H125 C67 3.4583 no 3_545
H125 H61 3.5015 no .
H125 H98 2.9120 no 3_545
H125 H99 2.5040 no 3_545
H125 H100 3.5940 no 3_545
H125 H101 3.1689 no 3_545
H125 H107 3.2845 no 2_656
H126 O12 2.7860 no 2_656
H126 C73 3.3246 no 2_656
H126 C87 3.4564 no 2_656
H126 H99 3.2897 no 3_545
H126 H107 2.3755 no 2_656
H126 H119 3.1830 no 2_656
H126 H126 3.1366 no 2_656

loop_
_geom_torsion_atom_site_label_1
_geom_torsion_atom_site_label_2
_geom_torsion_atom_site_label_3
_geom_torsion_atom_site_label_4
_geom_torsion
_geom_torsion_publ_flag
_geom_torsion_site_symmetry_1
_geom_torsion_site_symmetry_3
_geom_torsion_site_symmetry_4
O1 S1 N1 C5 90.28(18) no . . .
O1 S1 C1 C2 -57.7(2) no . . .
O1 S1 C1 C3 62.0(2) no . . .
O1 S1 C1 C4 -175.67(17) no . . .
N1 S1 C1 C2 -172.60(17) no . . .
N1 S1 C1 C3 -52.9(2) no . . .
N1 S1 C1 C4 69.4(2) no . . .
C1 S1 N1 C5 -159.32(17) no . . .
O5 S2 N3 C35 93.4(2) no . . .
O5 S2 C31 C32 -65.1(2) no . . .
O5 S2 C31 C33 53.9(2) no . . .
O5 S2 C31 C34 176.82(17) no . . .
N3 S2 C31 C32 -179.58(18) no . . .
N3 S2 C31 C33 -60.6(2) no . . .
N3 S2 C31 C34 62.4(2) no . . .
C31 S2 N3 C35 -157.68(19) no . . .
O9 S3 N5 C65 99.8(2) no . . .
O9 S3 C61 C62 -63.0(3) no . . .
O9 S3 C61 C63 57.5(3) no . . .
O9 S3 C61 C64 178.1(2) no . . .
N5 S3 C61 C62 -177.4(2) no . . .
N5 S3 C61 C63 -56.9(3) no . . .
N5 S3 C61 C64 63.7(3) no . . .
C61 S3 N5 C65 -151.1(2) no . . .
C26 O3 C28 O4 56.8(3) no . . .
C26 O3 C28 C29 -68.8(3) no . . .
C26 O3 C28 C30 170.5(2) no . . .
C28 O3 C26 C12 -60.0(3) no . . .
C27 O4 C28 O3 -54.9(3) no . . .
C27 O4 C28 C29 70.1(3) no . . .
C27 O4 C28 C30 -168.4(2) no . . .
C28 O4 C27 C12 56.1(3) no . . .
C56 O7 C58 O8 56.8(4) no . . .
C56 O7 C58 C59 -70.4(4) no . . .
C56 O7 C58 C60 170.3(3) no . . .
C58 O7 C56 C42 -57.4(4) no . . .
C57 O8 C58 O7 -56.5(4) no . . .
C57 O8 C58 C59 71.1(4) no . . .
C57 O8 C58 C60 -168.6(3) no . . .
C58 O8 C57 C42 55.9(4) no . . .
C86 O11 C88 O12 55.3(3) no . . .
C86 O11 C88 C89 -69.3(3) no . . .
C86 O11 C88 C90 169.9(2) no . . .
C88 O11 C86 C72 -56.8(3) no . . .
C87 O12 C88 O11 -55.6(4) no . . .
C87 O12 C88 C89 69.3(3) no . . .
C87 O12 C88 C90 -169.8(2) no . . .
C88 O12 C87 C72 57.4(3) no . . .
C92 O14 C91 O13 12.1 no . . .
C92 O14 C91 C91 -179.2 no . . 2_556
C93 O15 C93 O16 175.0 no . 2_557 2_557
C93 O15 C93 C93 0.0 no . 2_557 .
C93 O15 C93 C94 0.0 no . 2_557 .
C93 O15 C93 O16 175.0 no 2_557 . .
C93 O15 C93 C93 0.0 no 2_557 . 2_557
C93 O15 C93 C94 0.0 no 2_557 . .
C95 O16 C93 O15 24.0 no . . .
C95 O16 C93 C94 -161.6 no . . .
S1 N1 C5 C6 -81.1(3) no . . .
S1 N1 C5 C9 162.40(16) no . . .
S2 N3 C35 C36 -86.4(2) no . . .
S2 N3 C35 C39 158.22(17) no . . .
S3 N5 C65 C66 -90.9(3) no . . .
S3 N5 C65 C69 153.6(2) no . . .
N1 C5 C6 C7 -93.8(3) no . . .
N1 C5 C9 C8 81.4(3) no . . .
N1 C5 C9 C10 -39.3(3) no . . .
N1 C5 C9 C18 -163.5(2) no . . .
C6 C5 C9 C8 -40.5(3) no . . .
C6 C5 C9 C10 -161.3(2) no . . .
C6 C5 C9 C18 74.5(3) no . . .
C9 C5 C6 C7 26.2(3) no . . .
C5 C6 C7 C8 -1.0(3) no . . .
C6 C7 C8 C9 -24.8(3) no . . .
C7 C8 C9 C5 40.3(3) no . . .
C7 C8 C9 C10 161.6(2) no . . .
C7 C8 C9 C18 -72.6(3) no . . .
C5 C9 C10 C11 115.6(3) no . . .
C5 C9 C10 C14 -61.3(4) no . . .
C5 C9 C18 C17 71.7(3) no . . .
C5 C9 C18 C20 -158.1(2) no . . .
C8 C9 C10 C11 2.0(4) no . . .
C8 C9 C10 C14 -174.9(3) no . . .
C8 C9 C18 C17 -179.7(2) no . . .
C8 C9 C18 C20 -49.5(3) no . . .
C10 C9 C18 C17 -53.5(3) no . . .
C10 C9 C18 C20 76.7(3) no . . .
C18 C9 C10 C11 -122.7(3) no . . .
C18 C9 C10 C14 60.3(4) no . . .
C9 C10 C11 C12 171.5(3) no . . .
C9 C10 C14 C13 177.5(3) no . . .
C9 C10 C14 C15 0.7(5) no . . .
C11 C10 C14 C13 0.2(4) no . . .
C11 C10 C14 C15 -176.6(3) no . . .
C14 C10 C11 C12 -11.2(4) no . . .
C10 C11 C12 C13 17.0(3) no . . .
C10 C11 C12 C26 139.9(3) no . . .
C10 C11 C12 C27 -100.7(3) no . . .
C11 C12 C13 C14 -16.9(3) no . . .
C11 C12 C26 O3 178.8(3) no . . .
C11 C12 C27 O4 -178.5(2) no . . .
C13 C12 C26 O3 -62.9(3) no . . .
C26 C12 C13 C14 -140.2(3) no . . .
C13 C12 C27 O4 66.7(3) no . . .
C27 C12 C13 C14 101.8(3) no . . .
C26 C12 C27 O4 -55.0(3) no . . .
C27 C12 C26 O3 56.8(3) no . . .
C12 C13 C14 C10 11.0(4) no . . .
C12 C13 C14 C15 -172.0(2) no . . .
C10 C14 C15 C16 -52.2(5) no . . .
C13 C14 C15 C16 131.3(3) no . . .
C14 C15 C16 C17 33.9(5) no . . .
C14 C15 C16 C19 -150.5(3) no . . .
C15 C16 C17 C18 2.3(6) no . . .
C15 C16 C19 O2 -29.4(5) no . . .
C15 C16 C19 N2 150.1(3) no . . .
C17 C16 C19 O2 146.6(3) no . . .
C17 C16 C19 N2 -33.9(5) no . . .
C19 C16 C17 C18 -173.0(3) no . . .
C16 C17 C18 C9 9.2(5) no . . .
C16 C17 C18 C20 -122.6(4) no . . .
C9 C18 C20 C21 -55.7(4) no . . .
C9 C18 C20 C25 122.6(3) no . . .
C17 C18 C20 C21 78.4(4) no . . .
C17 C18 C20 C25 -103.3(3) no . . .
C18 C20 C21 C22 174.2(3) no . . .
C18 C20 C25 C24 -177.2(3) no . . .
C21 C20 C25 C24 1.2(5) no . . .
C25 C20 C21 C22 -4.1(5) no . . .
C20 C21 C22 C23 3.8(6) no . . .
C21 C22 C23 C24 -0.4(6) no . . .
C22 C23 C24 C25 -2.5(6) no . . .
C23 C24 C25 C20 2.1(6) no . . .
N3 C35 C36 C37 -91.5(3) no . . .
N3 C35 C39 C38 78.6(3) no . . .
N3 C35 C39 C40 -42.9(3) no . . .
N3 C35 C39 C48 -167.7(2) no . . .
C36 C35 C39 C38 -41.8(3) no . . .
C36 C35 C39 C40 -163.3(2) no . . .
C36 C35 C39 C48 72.0(3) no . . .
C39 C35 C36 C37 27.0(3) no . . .
C35 C36 C37 C38 -0.5(3) no . . .
C36 C37 C38 C39 -26.5(3) no . . .
C37 C38 C39 C35 42.0(3) no . . .
C37 C38 C39 C40 162.7(2) no . . .
C37 C38 C39 C48 -71.3(3) no . . .
C35 C39 C40 C41 113.5(3) no . . .
C35 C39 C40 C44 -63.5(4) no . . .
C35 C39 C48 C47 73.8(3) no . . .
C35 C39 C48 C50 -157.6(2) no . . .
C38 C39 C40 C41 1.0(4) no . . .
C38 C39 C40 C44 -176.1(3) no . . .
C38 C39 C48 C47 -179.2(2) no . . .
C38 C39 C48 C50 -50.6(3) no . . .
C40 C39 C48 C47 -51.8(3) no . . .
C40 C39 C48 C50 76.8(3) no . . .
C48 C39 C40 C41 -123.6(3) no . . .
C48 C39 C40 C44 59.4(4) no . . .
C39 C40 C41 C42 171.5(3) no . . .
C39 C40 C44 C43 175.8(3) no . . .
C39 C40 C44 C45 -1.0(5) no . . .
C41 C40 C44 C43 -1.5(4) no . . .
C41 C40 C44 C45 -178.4(3) no . . .
C44 C40 C41 C42 -11.1(4) no . . .
C40 C41 C42 C43 18.3(3) no . . .
C40 C41 C42 C56 141.8(3) no . . .
C40 C41 C42 C57 -98.6(3) no . . .
C41 C42 C43 C44 -18.9(3) no . . .
C41 C42 C56 O7 176.3(3) no . . .
C41 C42 C57 O8 -176.2(3) no . . .
C43 C42 C56 O7 -66.1(4) no . . .
C56 C42 C43 C44 -141.1(3) no . . .
C43 C42 C57 O8 70.1(4) no . . .
C57 C42 C43 C44 99.5(3) no . . .
C56 C42 C57 O8 -53.5(4) no . . .
C57 C42 C56 O7 54.3(4) no . . .
C42 C43 C44 C40 13.4(4) no . . .
C42 C43 C44 C45 -169.4(3) no . . .
C40 C44 C45 C46 -50.6(5) no . . .
C43 C44 C45 C46 132.7(3) no . . .
C44 C45 C46 C47 35.7(5) no . . .
C44 C45 C46 C49 -149.7(3) no . . .
C45 C46 C47 C48 -1.5(6) no . . .
C45 C46 C49 O6 -23.6(4) no . . .
C45 C46 C49 N4 156.6(3) no . . .
C47 C46 C49 O6 151.5(3) no . . .
C47 C46 C49 N4 -28.4(4) no . . .
C49 C46 C47 C48 -175.8(3) no . . .
C46 C47 C48 C39 11.1(5) no . . .
C46 C47 C48 C50 -119.4(4) no . . .
C39 C48 C50 C51 116.9(3) no . . .
C39 C48 C50 C55 -61.3(3) no . . .
C47 C48 C50 C51 -109.3(3) no . . .
C47 C48 C50 C55 72.5(3) no . . .
C48 C50 C51 C52 -175.4(2) no . . .
C48 C50 C55 C54 173.9(3) no . . .
C51 C50 C55 C54 -4.3(5) no . . .
C55 C50 C51 C52 2.9(5) no . . .
C50 C51 C52 C53 -0.3(5) no . . .
C51 C52 C53 C54 -1.1(5) no . . .
C52 C53 C54 C55 -0.3(5) no . . .
C53 C54 C55 C50 3.1(5) no . . .
N5 C65 C66 C67 -88.9(3) no . . .
N5 C65 C69 C68 77.9(3) no . . .
N5 C65 C69 C70 -44.6(3) no . . .
N5 C65 C69 C78 -168.1(2) no . . .
C66 C65 C69 C68 -42.5(3) no . . .
C66 C65 C69 C70 -164.9(2) no . . .
C66 C65 C69 C78 71.6(3) no . . .
C69 C65 C66 C67 30.1(3) no . . .
C65 C66 C67 C68 -4.6(4) no . . .
C66 C67 C68 C69 -22.1(4) no . . .
C67 C68 C69 C65 39.6(3) no . . .
C67 C68 C69 C70 160.7(3) no . . .
C67 C68 C69 C78 -75.2(3) no . . .
C65 C69 C70 C71 112.7(3) no . . .
C65 C69 C70 C74 -64.9(4) no . . .
C65 C69 C78 C77 64.4(4) no . . .
C65 C69 C78 C80 -166.9(2) no . . .
C68 C69 C70 C71 -0.9(5) no . . .
C68 C69 C70 C74 -178.5(3) no . . .
C68 C69 C78 C77 172.6(3) no . . .
C68 C69 C78 C80 -58.7(4) no . . .
C70 C69 C78 C77 -60.6(4) no . . .
C70 C69 C78 C80 68.1(3) no . . .
C78 C69 C70 C71 -124.1(3) no . . .
C78 C69 C70 C74 58.2(4) no . . .
C69 C70 C71 C72 173.5(3) no . . .
C69 C70 C74 C73 178.2(3) no . . .
C69 C70 C74 C75 2.5(6) no . . .
C71 C70 C74 C73 0.4(4) no . . .
C71 C70 C74 C75 -175.3(3) no . . .
C74 C70 C71 C72 -8.5(4) no . . .
C70 C71 C72 C73 12.8(4) no . . .
C70 C71 C72 C86 135.3(3) no . . .
C70 C71 C72 C87 -107.0(3) no . . .
C71 C72 C73 C74 -12.4(3) no . . .
C71 C72 C86 O11 173.5(3) no . . .
C71 C72 C87 O12 -175.7(2) no . . .
C73 C72 C86 O11 -68.0(4) no . . .
C86 C72 C73 C74 -135.1(3) no . . .
C73 C72 C87 O12 68.3(3) no . . .
C87 C72 C73 C74 106.3(3) no . . .
C86 C72 C87 O12 -54.0(3) no . . .
C87 C72 C86 O11 53.7(3) no . . .
C72 C73 C74 C70 7.9(4) no . . .
C72 C73 C74 C75 -176.0(3) no . . .
C70 C74 C75 C76 -46.0(5) no . . .
C73 C74 C75 C76 138.5(3) no . . .
C74 C75 C76 C77 26.2(5) no . . .
C74 C75 C76 C79 -159.1(3) no . . .
C75 C76 C77 C78 -1.3(7) no . . .
C75 C76 C79 O10 -31.0(5) no . . .
C75 C76 C79 N6 150.7(3) no . . .
C77 C76 C79 O10 144.3(4) no . . .
C77 C76 C79 N6 -34.0(5) no . . .
C79 C76 C77 C78 -175.8(3) no . . .
C76 C77 C78 C69 22.4(7) no . . .
C76 C77 C78 C80 -108.0(5) no . . .
C69 C78 C80 C81 105.2(3) no . . .
C69 C78 C80 C85 -74.6(4) no . . .
C77 C78 C80 C81 -122.3(3) no . . .
C77 C78 C80 C85 57.9(4) no . . .
C78 C80 C81 C82 -176.4(3) no . . .
C78 C80 C85 C84 175.6(3) no . . .
C81 C80 C85 C84 -4.2(5) no . . .
C85 C80 C81 C82 3.4(5) no . . .
C80 C81 C82 C83 -0.1(6) no . . .
C81 C82 C83 C84 -2.3(6) no . . .
C82 C83 C84 C85 1.5(6) no . . .
C83 C84 C85 C80 1.8(6) no . . .
O13 C91 C91 O13 154.5 no . 2_556 2_556
O13 C91 C91 O14 -13.5 no . 2_556 2_556
O14 C91 C91 O13 -13.5 no . 2_556 2_556
O14 C91 C91 O14 178.4 no . 2_556 2_556
O15 C93 C93 O15 0.0 no . 2_557 .
O15 C93 C93 C94 180.0 no . 2_557 .
O15 C93 C94 C93 0.0 no . . 2_557
O16 C93 C94 C93 -175.1 no . . 2_557
C93 C93 C94 C93 0.0 no 2_557 . 2_557
C94 C93 C93 O15 180.0 no . 2_557 .
C94 C93 C93 C94 0.0 no . 2_557 .
